data_7014737
loop_
_publ_author_name
'Li, Chen-Yu'
'Tsai, Chen-Yen'
'Lin, Chia-Her'
'Ko, Bao-Tsan'

_publ_section_title
;
 Synthesis, structural characterization and reactivity of aluminium
 complexes supported by benzotriazole phenoxide ligands: air-stable
 alumoxane as an efficient catalyst for ring-opening polymerization of
 l-lactide.
;
_journal_issue 9
_journal_name_full 'Dalton transactions (Cambridge, England : 2003)'
_journal_page_first 1880
_journal_page_last 1887
_journal_paper_doi 10.1039/c0dt01108h
_journal_volume 40
_journal_year 2011
_chemical_formula_moiety 'C120 H112 Al2 N12 O5, C7 H8, 0.5(C8)'
_chemical_formula_sum 'C131 H120 Al2 N12 O5'
_chemical_formula_weight 1996.35
_chemical_name_systematic
;
?
;
_space_group_IT_number 14
_symmetry_cell_setting monoclinic
_symmetry_space_group_name_Hall '-P 2ybc'
_symmetry_space_group_name_H-M 'P 1 21/c 1'
_atom_sites_solution_hydrogens geom
_atom_sites_solution_primary direct
_atom_sites_solution_secondary difmap
_audit_creation_method SHELXL-97
_cell_angle_alpha 90.00
_cell_angle_beta 112.629(2)
_cell_angle_gamma 90.00
_cell_formula_units_Z 4
_cell_length_a 21.7765(8)
_cell_length_b 22.1620(8)
_cell_length_c 24.9183(8)
_cell_measurement_reflns_used 9604
_cell_measurement_temperature 296(2)
_cell_measurement_theta_max 22.04
_cell_measurement_theta_min 2.42
_cell_volume 11100.0(7)
_computing_cell_refinement 'Bruker SAINT'
_computing_data_collection 'Bruker APEX2'
_computing_data_reduction 'Bruker SAINT'
_computing_molecular_graphics 'Bruker SHELXTL'
_computing_publication_material 'Bruker SHELXTL'
_computing_structure_refinement 'SHELXL-97 (Sheldrick, 2008)'
_computing_structure_solution 'SHELXS-97 (Sheldrick, 2008)'
_diffrn_ambient_temperature 296(2)
_diffrn_measured_fraction_theta_full 1.000
_diffrn_measured_fraction_theta_max 0.989
_diffrn_measurement_device_type 'Bruker APEX-II CCD'
_diffrn_measurement_method '\f and \w scans'
_diffrn_radiation_monochromator graphite
_diffrn_radiation_source 'fine-focus sealed tube'
_diffrn_radiation_type MoK\a
_diffrn_radiation_wavelength 0.71073
_diffrn_reflns_av_R_equivalents 0.0869
_diffrn_reflns_av_sigmaI/netI 0.1265
_diffrn_reflns_limit_h_max 29
_diffrn_reflns_limit_h_min -27
_diffrn_reflns_limit_k_max 29
_diffrn_reflns_limit_k_min -29
_diffrn_reflns_limit_l_max 33
_diffrn_reflns_limit_l_min -31
_diffrn_reflns_number 108206
_diffrn_reflns_theta_full 27.00
_diffrn_reflns_theta_max 28.51
_diffrn_reflns_theta_min 1.01
_exptl_absorpt_coefficient_mu 0.088
_exptl_absorpt_correction_T_max 0.9844
_exptl_absorpt_correction_T_min 0.9574
_exptl_absorpt_correction_type multi-scan
_exptl_absorpt_process_details 'SADABS V2008/1 (Bruker AXS, 2008)'
_exptl_crystal_colour colourless
_exptl_crystal_density_diffrn 1.195
_exptl_crystal_density_method 'not measured'
_exptl_crystal_description columnar
_exptl_crystal_F_000 4224
_exptl_crystal_size_max 0.50
_exptl_crystal_size_mid 0.20
_exptl_crystal_size_min 0.18
_refine_diff_density_max 0.271
_refine_diff_density_min -0.316
_refine_diff_density_rms 0.044
_refine_ls_extinction_method none
_refine_ls_goodness_of_fit_ref 1.014
_refine_ls_hydrogen_treatment constr
_refine_ls_matrix_type full
_refine_ls_number_parameters 1351
_refine_ls_number_reflns 27858
_refine_ls_number_restraints 0
_refine_ls_restrained_S_all 1.014
_refine_ls_R_factor_all 0.1978
_refine_ls_R_factor_gt 0.0640
_refine_ls_shift/su_max 0.001
_refine_ls_shift/su_mean 0.000
_refine_ls_structure_factor_coef Fsqd
_refine_ls_weighting_details 'calc w=1/[\s^2^(Fo^2^)+(0.0550P)^2^+0.1258P] where P=(Fo^2^+2Fc^2^)/3'
_refine_ls_weighting_scheme calc
_refine_ls_wR_factor_gt 0.1157
_refine_ls_wR_factor_ref 0.1555
_reflns_number_gt 11320
_reflns_number_total 27858
_reflns_threshold_expression >2sigma(I)
_cod_data_source_file C0DT01108H.TXT
_cod_data_source_block yu4_0m
_cod_depositor_comments
;
The following automatic conversions were performed:
'_symmetry_cell_setting' value 'Monoclinic' changed to 'monoclinic'
according to '/home/saulius/struct/CIF-dictionaries/cif_core.dic'
dictionary named 'cif_core.dic' version 2.4.1 from 2010-06-29.

Automatic conversion script
Id: cif_fix_enum 1555 2011-01-17 13:19:09Z saulius 
;
_cod_original_sg_symbol_H-M 'P 21/c'
_cod_database_code 7014737

loop_
_symmetry_equiv_pos_as_xyz
'x, y, z'
'-x, y+1/2, -z+1/2'
'-x, -y, -z'
'x, -y-1/2, z-1/2'

loop_
_atom_site_label
_atom_site_type_symbol
_atom_site_fract_x
_atom_site_fract_y
_atom_site_fract_z
_atom_site_U_iso_or_equiv
_atom_site_adp_type
_atom_site_occupancy
_atom_site_symmetry_multiplicity
_atom_site_calc_flag
_atom_site_refinement_flags
_atom_site_disorder_assembly
_atom_site_disorder_group
Al1 Al 0.15634(4) 0.70018(3) 0.77854(3) 0.03178(19) Uani 1 1 d . . .
Al2 Al 0.27506(4) 0.80815(4) 0.81754(3) 0.03267(19) Uani 1 1 d . . .
O1 O 0.17460(8) 0.62429(7) 0.77023(6) 0.0396(4) Uani 1 1 d . . .
O2 O 0.07323(8) 0.71762(8) 0.76611(6) 0.0384(4) Uani 1 1 d . . .
O3 O 0.25598(8) 0.88343(7) 0.79409(6) 0.0381(4) Uani 1 1 d . . .
O4 O 0.35687(8) 0.78856(8) 0.86338(6) 0.0392(4) Uani 1 1 d . . .
O5 O 0.21578(8) 0.75415(7) 0.79717(6) 0.0360(4) Uani 1 1 d . . .
N1 N 0.13632(9) 0.71260(9) 0.69171(7) 0.0322(5) Uani 1 1 d . . .
N2 N 0.13881(10) 0.66993(9) 0.65440(7) 0.0330(5) Uani 1 1 d . . .
N3 N 0.13256(11) 0.68988(10) 0.60227(8) 0.0424(6) Uani 1 1 d . . .
N4 N 0.17173(9) 0.68311(9) 0.86388(7) 0.0329(5) Uani 1 1 d . . .
N5 N 0.12477(10) 0.68401(9) 0.88666(7) 0.0348(5) Uani 1 1 d . . .
N6 N 0.14722(11) 0.67572(10) 0.94382(8) 0.0457(6) Uani 1 1 d . . .
N7 N 0.29877(9) 0.79395(9) 0.74572(7) 0.0334(5) Uani 1 1 d . . .
N8 N 0.29895(10) 0.83718(10) 0.70768(8) 0.0353(5) Uani 1 1 d . . .
N9 N 0.30371(11) 0.81664(11) 0.65915(8) 0.0445(6) Uani 1 1 d . . .
N10 N 0.25678(10) 0.82834(9) 0.89107(7) 0.0349(5) Uani 1 1 d . . .
N11 N 0.30176(10) 0.82393(9) 0.94598(8) 0.0358(5) Uani 1 1 d . . .
N12 N 0.27669(11) 0.82818(10) 0.98698(8) 0.0436(6) Uani 1 1 d . . .
C1 C 0.16754(12) 0.58750(12) 0.72591(10) 0.0350(6) Uani 1 1 d . . .
C2 C 0.14946(12) 0.60779(11) 0.66857(9) 0.0336(6) Uani 1 1 d . . .
C3 C 0.14536(13) 0.56894(12) 0.62320(10) 0.0408(7) Uani 1 1 d . . .
H3B H 0.1335 0.5842 0.5858 0.049 Uiso 1 1 calc R . .
C4 C 0.15849(14) 0.50908(13) 0.63298(10) 0.0448(7) Uani 1 1 d . . .
C5 C 0.17528(14) 0.48832(12) 0.69000(11) 0.0475(7) Uani 1 1 d . . .
H5A H 0.1840 0.4474 0.6972 0.057 Uiso 1 1 calc R . .
C6 C 0.17966(13) 0.52494(12) 0.73599(10) 0.0408(7) Uani 1 1 d . . .
C7 C 0.12814(12) 0.76498(12) 0.66107(10) 0.0348(6) Uani 1 1 d . . .
C8 C 0.12410(14) 0.82458(12) 0.67720(11) 0.0488(7) Uani 1 1 d . . .
H8A H 0.1266 0.8348 0.7142 0.059 Uiso 1 1 calc R . .
C9 C 0.11626(16) 0.86701(14) 0.63554(13) 0.0646(9) Uani 1 1 d . . .
H9B H 0.1129 0.9073 0.6444 0.078 Uiso 1 1 calc R . .
C10 C 0.11307(17) 0.85206(15) 0.57944(13) 0.0714(10) Uani 1 1 d . . .
H10A H 0.1075 0.8828 0.5526 0.086 Uiso 1 1 calc R . .
C11 C 0.11782(15) 0.79486(14) 0.56372(11) 0.0565(8) Uani 1 1 d . . .
H11A H 0.1159 0.7854 0.5268 0.068 Uiso 1 1 calc R . .
C12 C 0.12577(13) 0.74997(12) 0.60572(10) 0.0388(6) Uani 1 1 d . . .
C13 C 0.20147(15) 0.49964(13) 0.79771(11) 0.0516(8) Uani 1 1 d . . .
C14 C 0.20640(19) 0.43017(14) 0.79892(13) 0.0819(11) Uani 1 1 d . . .
H14A H 0.1635 0.4133 0.7769 0.123 Uiso 1 1 calc R . .
H14B H 0.2214 0.4163 0.8384 0.123 Uiso 1 1 calc R . .
H14C H 0.2374 0.4177 0.7822 0.123 Uiso 1 1 calc R . .
C15 C 0.27149(16) 0.52428(16) 0.83343(13) 0.0814(11) Uani 1 1 d . . .
H15A H 0.2702 0.5676 0.8336 0.122 Uiso 1 1 calc R . .
H15B H 0.3019 0.5110 0.8164 0.122 Uiso 1 1 calc R . .
H15C H 0.2860 0.5096 0.8726 0.122 Uiso 1 1 calc R . .
C16 C 0.15123(18) 0.51528(13) 0.82464(13) 0.0606(9) Uani 1 1 d . . .
C17 C 0.1707(2) 0.52460(15) 0.88381(15) 0.0912(13) Uani 1 1 d . . .
H17A H 0.2157 0.5255 0.9073 0.109 Uiso 1 1 calc R . .
C18 C 0.1243(3) 0.5326(2) 0.9087(2) 0.130(2) Uani 1 1 d . . .
H18A H 0.1382 0.5373 0.9487 0.157 Uiso 1 1 calc R . .
C19 C 0.0599(3) 0.5334(2) 0.8752(3) 0.139(3) Uani 1 1 d . . .
H19A H 0.0289 0.5392 0.8921 0.166 Uiso 1 1 calc R . .
C20 C 0.0386(3) 0.5260(2) 0.8172(2) 0.153(2) Uani 1 1 d . . .
H20A H -0.0066 0.5278 0.7939 0.184 Uiso 1 1 calc R . .
C21 C 0.0859(2) 0.5156(2) 0.79225(18) 0.1123(16) Uani 1 1 d . . .
H21A H 0.0713 0.5087 0.7525 0.135 Uiso 1 1 calc R . .
C22 C 0.15699(15) 0.46405(12) 0.58571(11) 0.0503(7) Uani 1 1 d . . .
C23 C 0.09771(15) 0.42203(14) 0.57453(13) 0.0685(9) Uani 1 1 d . . .
H23A H 0.1027 0.4015 0.6099 0.103 Uiso 1 1 calc R . .
H23B H 0.0958 0.3930 0.5454 0.103 Uiso 1 1 calc R . .
H23C H 0.0574 0.4452 0.5614 0.103 Uiso 1 1 calc R . .
C24 C 0.14689(18) 0.49569(14) 0.52783(12) 0.0757(10) Uani 1 1 d . . .
H24A H 0.1461 0.4661 0.4995 0.114 Uiso 1 1 calc R . .
H24B H 0.1828 0.5234 0.5337 0.114 Uiso 1 1 calc R . .
H24C H 0.1055 0.5173 0.5143 0.114 Uiso 1 1 calc R . .
C25 C 0.22363(16) 0.43068(14) 0.60719(11) 0.0508(8) Uani 1 1 d . . .
C26 C 0.2823(2) 0.46302(17) 0.62317(16) 0.0826(11) Uani 1 1 d . . .
H26A H 0.2805 0.5049 0.6203 0.099 Uiso 1 1 calc R . .
C27 C 0.3432(2) 0.4347(2) 0.64327(18) 0.1020(14) Uani 1 1 d . . .
H27A H 0.3819 0.4576 0.6539 0.122 Uiso 1 1 calc R . .
C28 C 0.3476(2) 0.3731(2) 0.64781(16) 0.0916(12) Uani 1 1 d . . .
H28A H 0.3888 0.3540 0.6613 0.110 Uiso 1 1 calc R . .
C29 C 0.2909(2) 0.34052(18) 0.63241(16) 0.0857(11) Uani 1 1 d . . .
H29A H 0.2929 0.2987 0.6352 0.103 Uiso 1 1 calc R . .
C30 C 0.22992(18) 0.36927(15) 0.61249(13) 0.0679(9) Uani 1 1 d . . .
H30A H 0.1916 0.3460 0.6023 0.081 Uiso 1 1 calc R . .
C31 C 0.03330(12) 0.71239(11) 0.79518(10) 0.0354(6) Uani 1 1 d . . .
C32 C 0.05616(12) 0.69539(11) 0.85369(9) 0.0348(6) Uani 1 1 d . . .
C33 C 0.01406(12) 0.69109(12) 0.88349(10) 0.0394(7) Uani 1 1 d . . .
H33A H 0.0311 0.6789 0.9222 0.047 Uiso 1 1 calc R . .
C34 C -0.05241(13) 0.70457(12) 0.85659(11) 0.0399(6) Uani 1 1 d . . .
C35 C -0.07565(13) 0.72112(12) 0.79813(11) 0.0437(7) Uani 1 1 d . . .
H35A H -0.1206 0.7301 0.7792 0.052 Uiso 1 1 calc R . .
C36 C -0.03515(12) 0.72489(12) 0.76655(10) 0.0400(6) Uani 1 1 d . . .
C37 C 0.22949(12) 0.67476(11) 0.91080(9) 0.0340(6) Uani 1 1 d . . .
C38 C 0.29523(12) 0.67215(12) 0.91550(10) 0.0417(7) Uani 1 1 d . . .
H38A H 0.3062 0.6753 0.8830 0.050 Uiso 1 1 calc R . .
C39 C 0.34277(13) 0.66479(12) 0.96995(11) 0.0486(7) Uani 1 1 d . . .
H39A H 0.3873 0.6642 0.9748 0.058 Uiso 1 1 calc R . .
C40 C 0.32641(15) 0.65799(13) 1.01931(11) 0.0566(8) Uani 1 1 d . . .
H40A H 0.3604 0.6517 1.0554 0.068 Uiso 1 1 calc R . .
C41 C 0.26302(14) 0.66031(13) 1.01564(10) 0.0535(8) Uani 1 1 d . . .
H41A H 0.2526 0.6561 1.0483 0.064 Uiso 1 1 calc R . .
C42 C 0.21358(13) 0.66941(12) 0.95990(10) 0.0399(7) Uani 1 1 d . . .
C43 C -0.06326(13) 0.74306(13) 0.70247(11) 0.0480(7) Uani 1 1 d . . .
C44 C -0.03463(15) 0.80519(13) 0.69711(12) 0.0666(9) Uani 1 1 d . . .
H44A H 0.0130 0.8029 0.7120 0.100 Uiso 1 1 calc R . .
H44B H -0.0479 0.8344 0.7190 0.100 Uiso 1 1 calc R . .
H44C H -0.0511 0.8170 0.6570 0.100 Uiso 1 1 calc R . .
C45 C -0.13967(14) 0.74973(16) 0.67767(12) 0.0723(10) Uani 1 1 d . . .
H45A H -0.1595 0.7117 0.6802 0.108 Uiso 1 1 calc R . .
H45B H -0.1550 0.7621 0.6377 0.108 Uiso 1 1 calc R . .
H45C H -0.1520 0.7795 0.6997 0.108 Uiso 1 1 calc R . .
C46 C -0.04804(13) 0.69438(15) 0.66610(10) 0.0500(8) Uani 1 1 d . . .
C47 C -0.05089(16) 0.63406(16) 0.67953(12) 0.0666(9) Uani 1 1 d . . .
H47A H -0.0598 0.6241 0.7121 0.080 Uiso 1 1 calc R . .
C48 C -0.04081(18) 0.58792(17) 0.64586(14) 0.0828(11) Uani 1 1 d . . .
H48A H -0.0431 0.5478 0.6558 0.099 Uiso 1 1 calc R . .
C49 C -0.02744(17) 0.6024(2) 0.59769(15) 0.0822(11) Uani 1 1 d . . .
H49A H -0.0198 0.5721 0.5752 0.099 Uiso 1 1 calc R . .
C50 C -0.02554(17) 0.6616(2) 0.58322(13) 0.0811(11) Uani 1 1 d . . .
H50A H -0.0176 0.6714 0.5502 0.097 Uiso 1 1 calc R . .
C51 C -0.03519(15) 0.70716(16) 0.61699(12) 0.0659(9) Uani 1 1 d . . .
H51A H -0.0330 0.7472 0.6066 0.079 Uiso 1 1 calc R . .
C52 C -0.09622(13) 0.70366(12) 0.89234(11) 0.0430(7) Uani 1 1 d . . .
C53 C -0.16934(14) 0.71765(14) 0.85526(13) 0.0622(9) Uani 1 1 d . . .
H53A H -0.1870 0.6870 0.8261 0.093 Uiso 1 1 calc R . .
H53B H -0.1724 0.7562 0.8368 0.093 Uiso 1 1 calc R . .
H53C H -0.1944 0.7185 0.8796 0.093 Uiso 1 1 calc R . .
C54 C -0.07054(15) 0.75368(13) 0.93821(12) 0.0611(9) Uani 1 1 d . . .
H54A H -0.0968 0.7545 0.9616 0.092 Uiso 1 1 calc R . .
H54B H -0.0739 0.7919 0.9192 0.092 Uiso 1 1 calc R . .
H54C H -0.0249 0.7459 0.9626 0.092 Uiso 1 1 calc R . .
C55 C -0.09225(13) 0.64170(13) 0.91974(12) 0.0467(7) Uani 1 1 d . . .
C56 C -0.07120(18) 0.63221(16) 0.97828(14) 0.0784(11) Uani 1 1 d . . .
H56A H -0.0578 0.6650 1.0034 0.094 Uiso 1 1 calc R . .
C57 C -0.0694(2) 0.5750(2) 1.00101(19) 0.1074(15) Uani 1 1 d . . .
H57A H -0.0549 0.5700 1.0410 0.129 Uiso 1 1 calc R . .
C58 C -0.0880(2) 0.5269(2) 0.9663(2) 0.1090(15) Uani 1 1 d . . .
H58A H -0.0861 0.4885 0.9819 0.131 Uiso 1 1 calc R . .
C59 C -0.1099(2) 0.53485(17) 0.9078(2) 0.1077(15) Uani 1 1 d . . .
H59A H -0.1241 0.5018 0.8831 0.129 Uiso 1 1 calc R . .
C60 C -0.11123(18) 0.59183(16) 0.88479(15) 0.0789(11) Uani 1 1 d . . .
H60A H -0.1253 0.5964 0.8447 0.095 Uiso 1 1 calc R . .
C61 C 0.27098(12) 0.92068(12) 0.75878(9) 0.0347(6) Uani 1 1 d . . .
C62 C 0.29397(12) 0.90000(12) 0.71646(9) 0.0350(6) Uani 1 1 d . . .
C63 C 0.31214(13) 0.93907(13) 0.68174(10) 0.0433(7) Uani 1 1 d . . .
H63A H 0.3283 0.9234 0.6551 0.052 Uiso 1 1 calc R . .
C64 C 0.30679(13) 1.00062(13) 0.68596(11) 0.0462(7) Uani 1 1 d . . .
C65 C 0.28209(13) 1.02113(12) 0.72660(11) 0.0463(7) Uani 1 1 d . . .
H65A H 0.2772 1.0625 0.7297 0.056 Uiso 1 1 calc R . .
C66 C 0.26425(12) 0.98349(12) 0.76287(10) 0.0383(6) Uani 1 1 d . . .
C67 C 0.30429(12) 0.74154(12) 0.71974(10) 0.0344(6) Uani 1 1 d . . .
C68 C 0.30571(13) 0.68151(12) 0.73731(11) 0.0430(7) Uani 1 1 d . . .
H68A H 0.3038 0.6715 0.7729 0.052 Uiso 1 1 calc R . .
C69 C 0.31005(14) 0.63824(13) 0.70002(12) 0.0519(8) Uani 1 1 d . . .
H69A H 0.3110 0.5978 0.7104 0.062 Uiso 1 1 calc R . .
C70 C 0.31311(15) 0.65328(14) 0.64570(12) 0.0568(8) Uani 1 1 d . . .
H70A H 0.3164 0.6224 0.6217 0.068 Uiso 1 1 calc R . .
C71 C 0.31135(14) 0.71124(14) 0.62782(11) 0.0540(8) Uani 1 1 d . . .
H71A H 0.3129 0.7208 0.5920 0.065 Uiso 1 1 calc R . .
C72 C 0.30713(12) 0.75622(13) 0.66594(10) 0.0390(7) Uani 1 1 d . . .
C73 C 0.23667(14) 1.00870(12) 0.80653(11) 0.0463(7) Uani 1 1 d . . .
C74 C 0.23273(16) 1.07829(13) 0.80492(12) 0.0637(9) Uani 1 1 d . . .
H74A H 0.2048 1.0913 0.7665 0.096 Uiso 1 1 calc R . .
H74B H 0.2765 1.0948 0.8151 0.096 Uiso 1 1 calc R . .
H74C H 0.2144 1.0921 0.8322 0.096 Uiso 1 1 calc R . .
C75 C 0.16532(15) 0.98512(14) 0.78925(13) 0.0683(9) Uani 1 1 d . . .
H75A H 0.1392 0.9968 0.7499 0.103 Uiso 1 1 calc R . .
H75B H 0.1462 1.0019 0.8148 0.103 Uiso 1 1 calc R . .
H75C H 0.1660 0.9419 0.7922 0.103 Uiso 1 1 calc R . .
C76 C 0.28193(16) 0.99203(12) 0.86924(11) 0.0499(7) Uani 1 1 d . . .
C77 C 0.2583(2) 0.99247(15) 0.91325(14) 0.0812(11) Uani 1 1 d . . .
H77A H 0.2131 0.9986 0.9041 0.097 Uiso 1 1 calc R . .
C78 C 0.2998(3) 0.98400(19) 0.97020(17) 0.1050(15) Uani 1 1 d . . .
H78A H 0.2826 0.9850 0.9990 0.126 Uiso 1 1 calc R . .
C79 C 0.3664(3) 0.97410(17) 0.98512(15) 0.0981(14) Uani 1 1 d . . .
H79A H 0.3946 0.9689 1.0238 0.118 Uiso 1 1 calc R . .
C80 C 0.39087(19) 0.97196(15) 0.94210(14) 0.0844(11) Uani 1 1 d . . .
H80A H 0.4358 0.9644 0.9514 0.101 Uiso 1 1 calc R . .
C81 C 0.34833(17) 0.98111(14) 0.88416(12) 0.0662(9) Uani 1 1 d . . .
H81A H 0.3654 0.9798 0.8553 0.079 Uiso 1 1 calc R . .
C82 C 0.32888(16) 1.04208(14) 0.64723(12) 0.0588(8) Uani 1 1 d . . .
C83 C 0.31164(19) 1.10836(14) 0.65275(16) 0.0953(13) Uani 1 1 d . . .
H83A H 0.3340 1.1213 0.6923 0.143 Uiso 1 1 calc R . .
H83B H 0.2645 1.1123 0.6416 0.143 Uiso 1 1 calc R . .
H83C H 0.3257 1.1329 0.6278 0.143 Uiso 1 1 calc R . .
C84 C 0.29150(17) 1.02367(16) 0.58306(13) 0.0855(12) Uani 1 1 d . . .
H84A H 0.3050 1.0494 0.5586 0.128 Uiso 1 1 calc R . .
H84B H 0.2445 1.0277 0.5728 0.128 Uiso 1 1 calc R . .
H84C H 0.3018 0.9825 0.5779 0.128 Uiso 1 1 calc R . .
C85 C 0.40418(16) 1.03707(13) 0.66656(13) 0.0540(8) Uani 1 1 d . . .
C86 C 0.43575(18) 1.01969(15) 0.63050(14) 0.0737(10) Uani 1 1 d . . .
H86A H 0.4100 1.0095 0.5922 0.088 Uiso 1 1 calc R . .
C87 C 0.5038(2) 1.01693(17) 0.64915(17) 0.0877(12) Uani 1 1 d . . .
H87A H 0.5232 1.0048 0.6236 0.105 Uiso 1 1 calc R . .
C88 C 0.5429(2) 1.03181(17) 0.70474(19) 0.0928(12) Uani 1 1 d . . .
H88A H 0.5890 1.0306 0.7171 0.111 Uiso 1 1 calc R . .
C89 C 0.5138(2) 1.04868(18) 0.74240(16) 0.0943(13) Uani 1 1 d . . .
H89A H 0.5400 1.0585 0.7807 0.113 Uiso 1 1 calc R . .
C90 C 0.44574(19) 1.05099(15) 0.72317(15) 0.0763(10) Uani 1 1 d . . .
H90A H 0.4267 1.0624 0.7492 0.092 Uiso 1 1 calc R . .
C91 C 0.39550(12) 0.79493(11) 0.91958(9) 0.0359(6) Uani 1 1 d . . .
C92 C 0.37072(12) 0.81361(11) 0.96103(9) 0.0348(6) Uani 1 1 d . . .
C93 C 0.41196(13) 0.82077(11) 1.01951(10) 0.0415(7) Uani 1 1 d . . .
H93A H 0.3937 0.8337 1.0457 0.050 Uiso 1 1 calc R . .
C94 C 0.47821(14) 0.80926(12) 1.03889(10) 0.0451(7) Uani 1 1 d . . .
C95 C 0.50322(13) 0.78869(12) 0.99789(10) 0.0465(7) Uani 1 1 d . . .
H95A H 0.5483 0.7796 1.0106 0.056 Uiso 1 1 calc R . .
C96 C 0.46377(12) 0.78133(12) 0.93915(10) 0.0410(7) Uani 1 1 d . . .
C97 C 0.19787(13) 0.83620(11) 0.89701(10) 0.0362(6) Uani 1 1 d . . .
C98 C 0.13264(13) 0.84210(13) 0.85561(11) 0.0481(7) Uani 1 1 d . . .
H98A H 0.1233 0.8417 0.8159 0.058 Uiso 1 1 calc R . .
C99 C 0.08363(14) 0.84842(14) 0.87653(12) 0.0585(8) Uani 1 1 d . . .
H99A H 0.0399 0.8528 0.8504 0.070 Uiso 1 1 calc R . .
C100 C 0.09738(16) 0.84845(14) 0.93673(13) 0.0618(9) Uani 1 1 d . . .
H10B H 0.0622 0.8529 0.9489 0.074 Uiso 1 1 calc R . .
C101 C 0.15934(15) 0.84236(13) 0.97717(12) 0.0538(8) Uani 1 1 d . . .
H10C H 0.1677 0.8423 1.0167 0.065 Uiso 1 1 calc R . .
C102 C 0.21093(14) 0.83613(12) 0.95668(10) 0.0397(6) Uani 1 1 d . . .
C103 C 0.49211(13) 0.75609(13) 0.89572(10) 0.0461(7) Uani 1 1 d . . .
C104 C 0.46147(15) 0.69380(13) 0.87564(12) 0.0619(9) Uani 1 1 d . . .
H10D H 0.4139 0.6974 0.8580 0.093 Uiso 1 1 calc R . .
H10E H 0.4735 0.6672 0.9085 0.093 Uiso 1 1 calc R . .
H10F H 0.4778 0.6778 0.8478 0.093 Uiso 1 1 calc R . .
C105 C 0.56861(14) 0.74803(15) 0.92421(12) 0.0700(10) Uani 1 1 d . . .
H10G H 0.5845 0.7323 0.8960 0.105 Uiso 1 1 calc R . .
H10H H 0.5795 0.7204 0.9562 0.105 Uiso 1 1 calc R . .
H10I H 0.5892 0.7864 0.9380 0.105 Uiso 1 1 calc R . .
C106 C 0.47952(12) 0.80013(15) 0.84508(11) 0.0471(7) Uani 1 1 d . . .
C107 C 0.47659(15) 0.86105(16) 0.85205(13) 0.0653(9) Uani 1 1 d . . .
H10J H 0.4787 0.8761 0.8875 0.078 Uiso 1 1 calc R . .
C108 C 0.47052(16) 0.90122(17) 0.80715(16) 0.0795(11) Uani 1 1 d . . .
H10K H 0.4674 0.9424 0.8126 0.095 Uiso 1 1 calc R . .
C109 C 0.46917(17) 0.8803(2) 0.75534(16) 0.0866(12) Uani 1 1 d . . .
H10L H 0.4665 0.9071 0.7258 0.104 Uiso 1 1 calc R . .
C110 C 0.47169(18) 0.8203(2) 0.74713(14) 0.0872(13) Uani 1 1 d . . .
H11B H 0.4702 0.8059 0.7116 0.105 Uiso 1 1 calc R . .
C111 C 0.47646(15) 0.77984(16) 0.79139(12) 0.0687(10) Uani 1 1 d . . .
H11C H 0.4776 0.7386 0.7848 0.082 Uiso 1 1 calc R . .
C112 C 0.52573(14) 0.81900(14) 1.10233(11) 0.0544(8) Uani 1 1 d . . .
C113 C 0.57410(17) 0.86914(16) 1.10274(13) 0.0903(12) Uani 1 1 d . . .
H11D H 0.5983 0.8572 1.0794 0.135 Uiso 1 1 calc R . .
H11E H 0.6047 0.8762 1.1419 0.135 Uiso 1 1 calc R . .
H11F H 0.5497 0.9054 1.0872 0.135 Uiso 1 1 calc R . .
C114 C 0.48784(16) 0.84015(16) 1.14022(12) 0.0843(12) Uani 1 1 d . . .
H11G H 0.4572 0.8093 1.1409 0.126 Uiso 1 1 calc R . .
H11H H 0.4638 0.8765 1.1241 0.126 Uiso 1 1 calc R . .
H11I H 0.5190 0.8478 1.1791 0.126 Uiso 1 1 calc R . .
C115 C 0.56137(16) 0.76069(17) 1.12957(11) 0.0601(9) Uani 1 1 d . . .
C116 C 0.5296(2) 0.70637(18) 1.11563(14) 0.0814(11) Uani 1 1 d . . .
H11J H 0.4877 0.7050 1.0858 0.098 Uiso 1 1 calc R . .
C117 C 0.5569(3) 0.6535(2) 1.1439(2) 0.1134(16) Uani 1 1 d . . .
H11K H 0.5335 0.6175 1.1331 0.136 Uiso 1 1 calc R . .
C118 C 0.6183(4) 0.6543(3) 1.1877(3) 0.147(3) Uani 1 1 d . . .
H11L H 0.6367 0.6192 1.2080 0.177 Uiso 1 1 calc R . .
C119 C 0.6515(3) 0.7066(3) 1.2008(2) 0.157(3) Uani 1 1 d . . .
H11M H 0.6943 0.7071 1.2293 0.189 Uiso 1 1 calc R . .
C120 C 0.6239(2) 0.7603(2) 1.17291(16) 0.1070(14) Uani 1 1 d . . .
H12B H 0.6478 0.7960 1.1837 0.128 Uiso 1 1 calc R . .
C121 C 0.2567(3) 0.3485(2) 0.46904(18) 0.147(2) Uani 1 1 d . . .
H12A H 0.2828 0.3647 0.4490 0.220 Uiso 1 1 calc R . .
H12C H 0.2750 0.3614 0.5089 0.220 Uiso 1 1 calc R . .
H12D H 0.2117 0.3628 0.4509 0.220 Uiso 1 1 calc R . .
C122 C 0.2573(2) 0.2811(2) 0.46648(14) 0.0819(11) Uani 1 1 d . . .
C123 C 0.29071(18) 0.2526(2) 0.43709(15) 0.0862(12) Uani 1 1 d . . .
H12E H 0.3139 0.2754 0.4198 0.103 Uiso 1 1 calc R . .
C124 C 0.2904(2) 0.1918(3) 0.43292(18) 0.1033(15) Uani 1 1 d . . .
H12F H 0.3130 0.1736 0.4123 0.124 Uiso 1 1 calc R . .
C125 C 0.2578(3) 0.1568(2) 0.4582(2) 0.1176(16) Uani 1 1 d . . .
H12G H 0.2579 0.1149 0.4552 0.141 Uiso 1 1 calc R . .
C126 C 0.2249(3) 0.1848(3) 0.48804(19) 0.1173(16) Uani 1 1 d . . .
H12H H 0.2027 0.1618 0.5061 0.141 Uiso 1 1 calc R . .
C127 C 0.2242(2) 0.2460(2) 0.49171(16) 0.0992(14) Uani 1 1 d . . .
H12I H 0.2009 0.2643 0.5117 0.119 Uiso 1 1 calc R . .
C128 C 0.4056(4) 0.4358(4) -0.0274(3) 0.174(3) Uani 1 1 d . . .
C129 C 0.4526(5) 0.4666(5) -0.0142(3) 0.162(3) Uani 1 1 d . . .
C130 C 0.4366(7) 0.5295(5) -0.0141(5) 0.195(6) Uani 1 1 d . . .
C131 C 0.4860(6) 0.5618(5) 0.0005(4) 0.195(6) Uani 1 1 d . . .

loop_
_atom_site_aniso_label
_atom_site_aniso_U_11
_atom_site_aniso_U_22
_atom_site_aniso_U_33
_atom_site_aniso_U_23
_atom_site_aniso_U_13
_atom_site_aniso_U_12
Al1 0.0346(4) 0.0412(5) 0.0211(3) 0.0005(3) 0.0125(3) -0.0005(4)
Al2 0.0336(4) 0.0444(5) 0.0228(4) -0.0027(3) 0.0140(3) -0.0021(4)
O1 0.0554(12) 0.0400(11) 0.0241(8) 0.0013(8) 0.0162(8) 0.0068(9)
O2 0.0334(10) 0.0558(12) 0.0269(8) 0.0067(8) 0.0127(7) 0.0011(9)
O3 0.0486(11) 0.0410(11) 0.0342(9) -0.0004(8) 0.0265(8) -0.0008(9)
O4 0.0322(10) 0.0608(12) 0.0247(9) -0.0025(8) 0.0111(7) 0.0005(9)
O5 0.0384(10) 0.0458(11) 0.0263(8) -0.0048(7) 0.0152(7) -0.0099(8)
N1 0.0395(13) 0.0347(13) 0.0235(10) -0.0018(10) 0.0133(9) 0.0011(10)
N2 0.0420(13) 0.0368(14) 0.0211(10) -0.0011(10) 0.0130(9) -0.0021(10)
N3 0.0579(15) 0.0501(16) 0.0238(11) 0.0060(10) 0.0209(10) 0.0010(12)
N4 0.0299(12) 0.0477(14) 0.0241(10) 0.0020(9) 0.0139(9) 0.0012(10)
N5 0.0352(13) 0.0485(14) 0.0220(10) 0.0032(9) 0.0125(9) 0.0034(11)
N6 0.0457(15) 0.0719(17) 0.0215(11) 0.0045(10) 0.0151(10) 0.0058(12)
N7 0.0378(12) 0.0399(13) 0.0246(10) 0.0010(10) 0.0145(9) -0.0014(10)
N8 0.0401(13) 0.0456(15) 0.0250(11) 0.0000(10) 0.0179(9) 0.0008(11)
N9 0.0576(16) 0.0573(17) 0.0251(11) -0.0033(11) 0.0231(10) 0.0029(13)
N10 0.0343(13) 0.0461(14) 0.0246(10) -0.0028(9) 0.0117(9) -0.0029(10)
N11 0.0405(13) 0.0467(14) 0.0234(10) -0.0019(9) 0.0159(9) -0.0019(11)
N12 0.0522(15) 0.0581(16) 0.0295(11) -0.0003(11) 0.0256(11) 0.0000(12)
C1 0.0379(16) 0.0403(17) 0.0289(13) -0.0007(12) 0.0151(11) 0.0005(13)
C2 0.0396(16) 0.0339(16) 0.0280(13) -0.0006(12) 0.0137(11) -0.0016(13)
C3 0.0514(18) 0.0445(19) 0.0277(13) -0.0047(13) 0.0165(12) -0.0026(14)
C4 0.0574(19) 0.0416(19) 0.0365(15) -0.0066(13) 0.0192(13) -0.0022(15)
C5 0.064(2) 0.0335(17) 0.0478(17) -0.0009(14) 0.0250(14) -0.0009(15)
C6 0.0513(18) 0.0372(18) 0.0364(15) 0.0032(13) 0.0194(13) 0.0028(14)
C7 0.0393(16) 0.0378(17) 0.0284(13) 0.0040(12) 0.0140(11) -0.0010(13)
C8 0.066(2) 0.0420(19) 0.0380(15) -0.0005(14) 0.0193(14) -0.0010(16)
C9 0.094(3) 0.042(2) 0.059(2) 0.0116(16) 0.0307(18) 0.0055(18)
C10 0.105(3) 0.055(2) 0.057(2) 0.0246(17) 0.0346(19) 0.006(2)
C11 0.074(2) 0.063(2) 0.0365(16) 0.0152(16) 0.0247(15) 0.0058(18)
C12 0.0461(17) 0.0440(19) 0.0270(13) 0.0058(13) 0.0150(12) 0.0001(14)
C13 0.071(2) 0.0433(19) 0.0428(16) 0.0127(14) 0.0240(15) 0.0150(16)
C14 0.128(3) 0.056(2) 0.068(2) 0.0229(18) 0.043(2) 0.030(2)
C15 0.076(3) 0.096(3) 0.056(2) 0.0139(19) 0.0072(18) 0.021(2)
C16 0.087(3) 0.051(2) 0.056(2) 0.0249(16) 0.0410(19) 0.0190(19)
C17 0.151(4) 0.077(3) 0.073(2) 0.004(2) 0.075(3) -0.005(3)
C18 0.249(7) 0.081(3) 0.134(5) 0.007(3) 0.153(5) 0.004(5)
C19 0.178(6) 0.110(4) 0.201(7) 0.087(4) 0.154(6) 0.063(5)
C20 0.125(4) 0.213(6) 0.155(5) 0.115(5) 0.090(4) 0.066(4)
C21 0.089(3) 0.172(5) 0.097(3) 0.065(3) 0.059(3) 0.032(3)
C22 0.068(2) 0.0387(17) 0.0438(16) -0.0109(14) 0.0211(15) -0.0068(17)
C23 0.067(2) 0.061(2) 0.069(2) -0.0214(17) 0.0156(17) -0.0044(19)
C24 0.121(3) 0.064(2) 0.0435(18) -0.0145(16) 0.0337(19) 0.002(2)
C25 0.066(2) 0.047(2) 0.0468(17) -0.0154(15) 0.0303(15) -0.0071(18)
C26 0.082(3) 0.062(2) 0.113(3) -0.028(2) 0.048(2) -0.020(2)
C27 0.065(3) 0.111(4) 0.131(4) -0.044(3) 0.039(3) -0.023(3)
C28 0.067(3) 0.104(4) 0.103(3) -0.017(3) 0.031(2) 0.011(3)
C29 0.077(3) 0.070(3) 0.108(3) 0.004(2) 0.033(2) 0.012(3)
C30 0.067(3) 0.055(2) 0.084(2) -0.0046(18) 0.0327(19) -0.004(2)
C31 0.0356(15) 0.0426(17) 0.0303(13) 0.0019(12) 0.0152(11) -0.0001(13)
C32 0.0325(15) 0.0432(17) 0.0288(13) 0.0007(12) 0.0118(11) 0.0031(13)
C33 0.0403(16) 0.0510(18) 0.0322(13) 0.0007(12) 0.0198(12) 0.0008(14)
C34 0.0403(16) 0.0394(17) 0.0446(15) 0.0014(13) 0.0214(13) 0.0021(13)
C35 0.0317(15) 0.0538(19) 0.0435(15) 0.0046(13) 0.0123(12) 0.0049(14)
C36 0.0355(16) 0.0491(18) 0.0326(14) 0.0025(12) 0.0098(12) 0.0003(13)
C37 0.0363(16) 0.0411(17) 0.0235(12) 0.0022(11) 0.0103(11) 0.0030(13)
C38 0.0371(16) 0.0530(19) 0.0354(14) 0.0068(13) 0.0144(12) 0.0041(14)
C39 0.0334(17) 0.057(2) 0.0473(17) 0.0055(14) 0.0067(13) 0.0030(14)
C40 0.049(2) 0.074(2) 0.0323(15) 0.0115(14) -0.0001(13) 0.0069(17)
C41 0.050(2) 0.080(2) 0.0265(14) 0.0054(14) 0.0105(13) 0.0069(17)
C42 0.0380(17) 0.0552(19) 0.0254(13) 0.0014(12) 0.0110(12) 0.0043(14)
C43 0.0373(17) 0.064(2) 0.0374(15) 0.0116(14) 0.0088(12) 0.0036(15)
C44 0.068(2) 0.068(2) 0.0568(19) 0.0243(16) 0.0161(16) 0.0081(19)
C45 0.0410(19) 0.112(3) 0.0525(18) 0.0182(18) 0.0057(14) 0.0096(19)
C46 0.0358(16) 0.075(2) 0.0317(15) 0.0063(15) 0.0047(12) -0.0045(16)
C47 0.078(2) 0.077(3) 0.0436(18) -0.0042(18) 0.0228(16) -0.009(2)
C48 0.099(3) 0.082(3) 0.059(2) -0.014(2) 0.022(2) -0.009(2)
C49 0.066(3) 0.119(4) 0.053(2) -0.029(2) 0.0146(18) -0.004(2)
C50 0.073(3) 0.130(4) 0.0394(19) -0.010(2) 0.0205(17) -0.010(3)
C51 0.063(2) 0.093(3) 0.0373(16) 0.0052(18) 0.0154(15) -0.0128(19)
C52 0.0409(17) 0.0460(18) 0.0523(16) -0.0034(14) 0.0293(13) -0.0006(14)
C53 0.053(2) 0.071(2) 0.077(2) 0.0088(17) 0.0398(17) 0.0104(17)
C54 0.071(2) 0.052(2) 0.077(2) -0.0138(17) 0.0480(18) -0.0024(17)
C55 0.0459(18) 0.048(2) 0.0581(19) -0.0015(16) 0.0326(15) -0.0010(15)
C56 0.104(3) 0.070(3) 0.064(2) 0.0117(19) 0.036(2) -0.009(2)
C57 0.143(4) 0.095(4) 0.091(3) 0.038(3) 0.052(3) 0.000(3)
C58 0.137(4) 0.067(3) 0.150(5) 0.030(3) 0.085(4) 0.010(3)
C59 0.161(5) 0.048(3) 0.138(4) -0.011(3) 0.084(4) -0.008(3)
C60 0.108(3) 0.058(2) 0.082(2) -0.007(2) 0.049(2) -0.002(2)
C61 0.0300(15) 0.0453(18) 0.0289(13) 0.0009(12) 0.0115(11) -0.0009(13)
C62 0.0368(15) 0.0413(17) 0.0290(13) 0.0019(12) 0.0150(11) 0.0044(13)
C63 0.0487(18) 0.052(2) 0.0371(15) 0.0074(13) 0.0253(13) 0.0051(15)
C64 0.0483(18) 0.049(2) 0.0487(16) 0.0124(14) 0.0269(14) 0.0093(15)
C65 0.0508(18) 0.0412(18) 0.0524(17) 0.0078(14) 0.0257(14) 0.0070(14)
C66 0.0412(16) 0.0381(17) 0.0399(15) -0.0002(13) 0.0204(12) 0.0017(13)
C67 0.0353(15) 0.0400(18) 0.0306(13) -0.0045(12) 0.0158(11) -0.0005(13)
C68 0.0458(17) 0.0478(19) 0.0396(15) -0.0011(14) 0.0209(13) 0.0033(14)
C69 0.056(2) 0.0480(19) 0.0559(18) -0.0067(15) 0.0262(15) 0.0006(16)
C70 0.066(2) 0.054(2) 0.0585(19) -0.0213(16) 0.0328(16) -0.0034(17)
C71 0.065(2) 0.065(2) 0.0388(16) -0.0122(16) 0.0281(14) 0.0015(17)
C72 0.0433(17) 0.0477(19) 0.0287(13) -0.0040(13) 0.0166(12) -0.0008(14)
C73 0.0528(19) 0.0419(18) 0.0521(17) -0.0038(14) 0.0290(15) 0.0029(15)
C74 0.080(2) 0.051(2) 0.071(2) -0.0012(16) 0.0414(18) 0.0124(18)
C75 0.064(2) 0.074(2) 0.084(2) -0.0098(18) 0.0461(19) 0.0058(19)
C76 0.069(2) 0.0383(18) 0.0482(17) -0.0050(14) 0.0287(16) 0.0011(16)
C77 0.109(3) 0.092(3) 0.058(2) -0.002(2) 0.050(2) 0.008(2)
C78 0.167(5) 0.106(4) 0.060(3) 0.004(2) 0.064(3) 0.007(3)
C79 0.166(5) 0.069(3) 0.046(2) -0.0007(19) 0.026(3) 0.007(3)
C80 0.094(3) 0.081(3) 0.057(2) -0.0027(19) 0.006(2) 0.007(2)
C81 0.078(3) 0.068(2) 0.0486(19) -0.0033(16) 0.0207(17) 0.000(2)
C82 0.073(2) 0.055(2) 0.063(2) 0.0236(16) 0.0416(18) 0.0108(18)
C83 0.124(3) 0.061(3) 0.142(3) 0.052(2) 0.097(3) 0.033(2)
C84 0.089(3) 0.114(3) 0.057(2) 0.039(2) 0.0316(19) 0.003(2)
C85 0.073(2) 0.0448(19) 0.0579(19) 0.0084(15) 0.0407(18) 0.0014(17)
C86 0.080(3) 0.094(3) 0.063(2) 0.0055(19) 0.046(2) 0.005(2)
C87 0.093(3) 0.103(3) 0.093(3) -0.005(2) 0.064(3) -0.001(3)
C88 0.074(3) 0.099(3) 0.119(3) -0.014(3) 0.053(3) -0.015(2)
C89 0.076(3) 0.122(4) 0.087(3) -0.032(2) 0.034(2) -0.023(3)
C90 0.082(3) 0.083(3) 0.083(3) -0.024(2) 0.052(2) -0.013(2)
C91 0.0361(16) 0.0437(17) 0.0269(13) 0.0001(12) 0.0109(11) -0.0048(13)
C92 0.0335(15) 0.0417(17) 0.0279(13) 0.0014(11) 0.0105(11) -0.0017(13)
C93 0.0449(18) 0.0503(18) 0.0286(13) -0.0026(12) 0.0135(12) -0.0012(14)
C94 0.0466(18) 0.0538(19) 0.0292(13) -0.0022(13) 0.0082(12) -0.0015(15)
C95 0.0332(15) 0.065(2) 0.0359(14) 0.0004(14) 0.0070(12) 0.0005(14)
C96 0.0363(16) 0.0545(19) 0.0327(14) 0.0015(13) 0.0139(12) -0.0018(14)
C97 0.0396(17) 0.0425(17) 0.0311(14) -0.0051(12) 0.0186(12) -0.0020(13)
C98 0.0412(18) 0.064(2) 0.0400(15) -0.0106(14) 0.0168(14) -0.0020(15)
C99 0.0409(18) 0.079(2) 0.0578(19) -0.0122(17) 0.0207(15) 0.0024(17)
C100 0.051(2) 0.081(2) 0.070(2) -0.0140(18) 0.0419(18) -0.0008(18)
C101 0.059(2) 0.068(2) 0.0495(17) -0.0045(15) 0.0383(17) 0.0001(17)
C102 0.0464(18) 0.0442(17) 0.0344(14) -0.0013(12) 0.0222(13) -0.0014(14)
C103 0.0366(17) 0.065(2) 0.0380(15) 0.0027(14) 0.0164(12) 0.0057(15)
C104 0.070(2) 0.066(2) 0.0539(18) -0.0018(16) 0.0291(16) 0.0102(19)
C105 0.045(2) 0.114(3) 0.0517(18) 0.0058(18) 0.0198(15) 0.0224(19)
C106 0.0312(16) 0.073(2) 0.0409(16) 0.0010(15) 0.0177(12) 0.0004(16)
C107 0.067(2) 0.080(3) 0.063(2) 0.0121(19) 0.0409(18) 0.008(2)
C108 0.070(2) 0.091(3) 0.092(3) 0.032(2) 0.047(2) 0.012(2)
C109 0.060(2) 0.136(4) 0.067(3) 0.042(3) 0.0283(19) 0.002(3)
C110 0.081(3) 0.141(4) 0.043(2) 0.005(2) 0.0280(18) -0.023(3)
C111 0.068(2) 0.100(3) 0.0430(18) -0.0028(18) 0.0267(16) -0.015(2)
C112 0.0457(18) 0.073(2) 0.0346(15) -0.0109(15) 0.0041(13) -0.0063(17)
C113 0.079(3) 0.098(3) 0.067(2) -0.012(2) -0.0016(19) -0.022(2)
C114 0.076(3) 0.124(3) 0.0364(17) -0.0311(18) 0.0029(16) 0.022(2)
C115 0.056(2) 0.089(3) 0.0323(16) 0.0028(17) 0.0135(14) 0.010(2)
C116 0.104(3) 0.081(3) 0.055(2) 0.010(2) 0.027(2) 0.016(3)
C117 0.172(5) 0.099(4) 0.085(3) 0.026(3) 0.067(3) 0.037(4)
C118 0.187(8) 0.180(7) 0.098(4) 0.067(5) 0.080(5) 0.104(6)
C119 0.114(5) 0.224(8) 0.100(4) 0.064(5) 0.005(3) 0.074(5)
C120 0.076(3) 0.142(4) 0.074(3) 0.023(3) -0.002(2) 0.016(3)
C121 0.216(6) 0.117(4) 0.102(4) 0.002(3) 0.055(4) 0.003(4)
C122 0.086(3) 0.104(3) 0.047(2) 0.002(2) 0.0162(19) -0.001(3)
C123 0.055(2) 0.128(4) 0.063(2) -0.002(3) 0.0088(18) -0.005(3)
C124 0.081(3) 0.146(5) 0.072(3) 0.004(3) 0.018(2) 0.025(3)
C125 0.145(5) 0.112(4) 0.073(3) 0.004(3) 0.016(3) 0.016(4)
C126 0.134(4) 0.134(5) 0.086(3) 0.021(3) 0.045(3) -0.018(4)
C127 0.111(4) 0.130(4) 0.068(3) 0.010(3) 0.048(2) 0.007(3)
C128 0.172(8) 0.203(9) 0.144(5) -0.002(5) 0.058(5) 0.014(6)
C129 0.210(10) 0.217(10) 0.070(4) 0.003(5) 0.067(5) -0.031(7)
C130 0.357(18) 0.136(8) 0.120(6) 0.026(5) 0.124(10) 0.109(10)
C131 0.246(12) 0.252(14) 0.106(6) 0.078(8) 0.087(7) 0.183(11)

loop_
_atom_type_symbol
_atom_type_description
_atom_type_scat_dispersion_real
_atom_type_scat_dispersion_imag
_atom_type_scat_source
C C 0.0033 0.0016 'International Tables Vol C Tables 4.2.6.8 and 6.1.1.4'
H H 0.0000 0.0000 'International Tables Vol C Tables 4.2.6.8 and 6.1.1.4'
N N 0.0061 0.0033 'International Tables Vol C Tables 4.2.6.8 and 6.1.1.4'
O O 0.0106 0.0060 'International Tables Vol C Tables 4.2.6.8 and 6.1.1.4'
Al Al 0.0645 0.0514 'International Tables Vol C Tables 4.2.6.8 and 6.1.1.4'

loop_
_geom_angle_atom_site_label_1
_geom_angle_atom_site_label_2
_geom_angle_atom_site_label_3
_geom_angle
_geom_angle_site_symmetry_1
_geom_angle_site_symmetry_3
_geom_angle_publ_flag
O5 Al1 O2 121.36(9) . . ?
O5 Al1 O1 121.66(9) . . ?
O2 Al1 O1 116.98(9) . . ?
O5 Al1 N1 91.38(8) . . ?
O2 Al1 N1 89.89(7) . . ?
O1 Al1 N1 88.28(8) . . ?
O5 Al1 N4 92.49(8) . . ?
O2 Al1 N4 88.27(7) . . ?
O1 Al1 N4 89.52(8) . . ?
N1 Al1 N4 176.13(9) . . ?
O5 Al2 O4 119.07(9) . . ?
O5 Al2 O3 121.02(9) . . ?
O4 Al2 O3 119.90(9) . . ?
O5 Al2 N10 91.96(8) . . ?
O4 Al2 N10 88.29(8) . . ?
O3 Al2 N10 89.29(8) . . ?
O5 Al2 N7 92.79(8) . . ?
O4 Al2 N7 89.81(8) . . ?
O3 Al2 N7 87.86(8) . . ?
N10 Al2 N7 175.23(9) . . ?
C1 O1 Al1 136.32(15) . . ?
C31 O2 Al1 136.67(15) . . ?
C61 O3 Al2 135.80(15) . . ?
C91 O4 Al2 136.58(15) . . ?
Al2 O5 Al1 178.48(10) . . ?
N2 N1 C7 104.10(17) . . ?
N2 N1 Al1 125.91(15) . . ?
C7 N1 Al1 129.27(16) . . ?
N3 N2 N1 115.26(19) . . ?
N3 N2 C2 120.78(19) . . ?
N1 N2 C2 123.93(18) . . ?
N2 N3 C12 103.84(18) . . ?
N5 N4 C37 103.92(17) . . ?
N5 N4 Al1 125.79(15) . . ?
C37 N4 Al1 129.97(15) . . ?
N6 N5 N4 115.07(19) . . ?
N6 N5 C32 120.97(18) . . ?
N4 N5 C32 123.91(17) . . ?
N5 N6 C42 104.04(18) . . ?
N8 N7 C67 104.35(17) . . ?
N8 N7 Al2 124.69(15) . . ?
C67 N7 Al2 129.80(16) . . ?
N9 N8 N7 114.7(2) . . ?
N9 N8 C62 120.77(19) . . ?
N7 N8 C62 124.56(18) . . ?
N8 N9 C72 104.18(19) . . ?
N11 N10 C97 104.31(17) . . ?
N11 N10 Al2 124.92(15) . . ?
C97 N10 Al2 129.51(15) . . ?
N12 N11 N10 114.9(2) . . ?
N12 N11 C92 120.80(19) . . ?
N10 N11 C92 124.25(17) . . ?
N11 N12 C102 103.87(19) . . ?
O1 C1 C2 123.1(2) . . ?
O1 C1 C6 119.9(2) . . ?
C2 C1 C6 117.1(2) . . ?
C3 C2 C1 122.2(2) . . ?
C3 C2 N2 116.4(2) . . ?
C1 C2 N2 121.3(2) . . ?
C4 C3 C2 120.9(2) . . ?
C4 C3 H3B 119.6 . . ?
C2 C3 H3B 119.6 . . ?
C3 C4 C5 117.2(2) . . ?
C3 C4 C22 123.8(2) . . ?
C5 C4 C22 119.0(2) . . ?
C6 C5 C4 123.9(3) . . ?
C6 C5 H5A 118.1 . . ?
C4 C5 H5A 118.1 . . ?
C5 C6 C1 118.8(2) . . ?
C5 C6 C13 121.0(2) . . ?
C1 C6 C13 120.1(2) . . ?
N1 C7 C8 130.9(2) . . ?
N1 C7 C12 107.3(2) . . ?
C8 C7 C12 121.8(2) . . ?
C9 C8 C7 116.0(2) . . ?
C9 C8 H8A 122.0 . . ?
C7 C8 H8A 122.0 . . ?
C8 C9 C10 122.5(3) . . ?
C8 C9 H9B 118.8 . . ?
C10 C9 H9B 118.8 . . ?
C11 C10 C9 122.0(3) . . ?
C11 C10 H10A 119.0 . . ?
C9 C10 H10A 119.0 . . ?
C10 C11 C12 116.9(3) . . ?
C10 C11 H11A 121.6 . . ?
C12 C11 H11A 121.6 . . ?
N3 C12 C7 109.5(2) . . ?
N3 C12 C11 129.6(2) . . ?
C7 C12 C11 120.8(3) . . ?
C16 C13 C6 111.1(2) . . ?
C16 C13 C15 112.5(3) . . ?
C6 C13 C15 107.8(2) . . ?
C16 C13 C14 105.9(2) . . ?
C6 C13 C14 112.2(2) . . ?
C15 C13 C14 107.3(3) . . ?
C13 C14 H14A 109.5 . . ?
C13 C14 H14B 109.5 . . ?
H14A C14 H14B 109.5 . . ?
C13 C14 H14C 109.5 . . ?
H14A C14 H14C 109.5 . . ?
H14B C14 H14C 109.5 . . ?
C13 C15 H15A 109.5 . . ?
C13 C15 H15B 109.5 . . ?
H15A C15 H15B 109.5 . . ?
C13 C15 H15C 109.5 . . ?
H15A C15 H15C 109.5 . . ?
H15B C15 H15C 109.5 . . ?
C21 C16 C17 117.4(3) . . ?
C21 C16 C13 120.8(3) . . ?
C17 C16 C13 121.7(3) . . ?
C16 C17 C18 121.3(5) . . ?
C16 C17 H17A 119.4 . . ?
C18 C17 H17A 119.4 . . ?
C19 C18 C17 119.8(5) . . ?
C19 C18 H18A 120.1 . . ?
C17 C18 H18A 120.1 . . ?
C18 C19 C20 121.1(5) . . ?
C18 C19 H19A 119.5 . . ?
C20 C19 H19A 119.5 . . ?
C19 C20 C21 118.9(5) . . ?
C19 C20 H20A 120.5 . . ?
C21 C20 H20A 120.5 . . ?
C16 C21 C20 121.5(4) . . ?
C16 C21 H21A 119.3 . . ?
C20 C21 H21A 119.3 . . ?
C23 C22 C25 113.0(2) . . ?
C23 C22 C4 107.7(2) . . ?
C25 C22 C4 108.0(2) . . ?
C23 C22 C24 107.5(2) . . ?
C25 C22 C24 108.8(2) . . ?
C4 C22 C24 112.1(2) . . ?
C22 C23 H23A 109.5 . . ?
C22 C23 H23B 109.5 . . ?
H23A C23 H23B 109.5 . . ?
C22 C23 H23C 109.5 . . ?
H23A C23 H23C 109.5 . . ?
H23B C23 H23C 109.5 . . ?
C22 C24 H24A 109.5 . . ?
C22 C24 H24B 109.5 . . ?
H24A C24 H24B 109.5 . . ?
C22 C24 H24C 109.5 . . ?
H24A C24 H24C 109.5 . . ?
H24B C24 H24C 109.5 . . ?
C30 C25 C26 116.1(3) . . ?
C30 C25 C22 124.1(3) . . ?
C26 C25 C22 119.8(3) . . ?
C27 C26 C25 121.5(4) . . ?
C27 C26 H26A 119.3 . . ?
C25 C26 H26A 119.3 . . ?
C28 C27 C26 120.8(4) . . ?
C28 C27 H27A 119.6 . . ?
C26 C27 H27A 119.6 . . ?
C29 C28 C27 118.8(4) . . ?
C29 C28 H28A 120.6 . . ?
C27 C28 H28A 120.6 . . ?
C28 C29 C30 120.1(4) . . ?
C28 C29 H29A 119.9 . . ?
C30 C29 H29A 119.9 . . ?
C25 C30 C29 122.7(3) . . ?
C25 C30 H30A 118.7 . . ?
C29 C30 H30A 118.7 . . ?
O2 C31 C32 123.0(2) . . ?
O2 C31 C36 119.4(2) . . ?
C32 C31 C36 117.6(2) . . ?
C33 C32 C31 122.2(2) . . ?
C33 C32 N5 116.2(2) . . ?
C31 C32 N5 121.5(2) . . ?
C34 C33 C32 120.9(2) . . ?
C34 C33 H33A 119.6 . . ?
C32 C33 H33A 119.6 . . ?
C33 C34 C35 117.2(2) . . ?
C33 C34 C52 119.2(2) . . ?
C35 C34 C52 123.5(2) . . ?
C36 C35 C34 123.5(2) . . ?
C36 C35 H35A 118.2 . . ?
C34 C35 H35A 118.2 . . ?
C35 C36 C31 118.6(2) . . ?
C35 C36 C43 121.4(2) . . ?
C31 C36 C43 120.1(2) . . ?
N4 C37 C38 131.2(2) . . ?
N4 C37 C42 107.7(2) . . ?
C38 C37 C42 121.0(2) . . ?
C39 C38 C37 116.8(2) . . ?
C39 C38 H38A 121.6 . . ?
C37 C38 H38A 121.6 . . ?
C38 C39 C40 122.0(3) . . ?
C38 C39 H39A 119.0 . . ?
C40 C39 H39A 119.0 . . ?
C41 C40 C39 122.0(2) . . ?
C41 C40 H40A 119.0 . . ?
C39 C40 H40A 119.0 . . ?
C40 C41 C42 116.6(2) . . ?
C40 C41 H41A 121.7 . . ?
C42 C41 H41A 121.7 . . ?
N6 C42 C37 109.2(2) . . ?
N6 C42 C41 129.3(2) . . ?
C37 C42 C41 121.5(2) . . ?
C46 C43 C36 110.1(2) . . ?
C46 C43 C44 113.2(2) . . ?
C36 C43 C44 108.3(2) . . ?
C46 C43 C45 106.1(2) . . ?
C36 C43 C45 112.4(2) . . ?
C44 C43 C45 106.9(2) . . ?
C43 C44 H44A 109.5 . . ?
C43 C44 H44B 109.5 . . ?
H44A C44 H44B 109.5 . . ?
C43 C44 H44C 109.5 . . ?
H44A C44 H44C 109.5 . . ?
H44B C44 H44C 109.5 . . ?
C43 C45 H45A 109.5 . . ?
C43 C45 H45B 109.5 . . ?
H45A C45 H45B 109.5 . . ?
C43 C45 H45C 109.5 . . ?
H45A C45 H45C 109.5 . . ?
H45B C45 H45C 109.5 . . ?
C47 C46 C51 117.0(3) . . ?
C47 C46 C43 119.9(2) . . ?
C51 C46 C43 123.0(3) . . ?
C46 C47 C48 122.1(3) . . ?
C46 C47 H47A 119.0 . . ?
C48 C47 H47A 119.0 . . ?
C49 C48 C47 119.3(4) . . ?
C49 C48 H48A 120.4 . . ?
C47 C48 H48A 120.4 . . ?
C50 C49 C48 119.5(3) . . ?
C50 C49 H49A 120.3 . . ?
C48 C49 H49A 120.3 . . ?
C49 C50 C51 121.0(3) . . ?
C49 C50 H50A 119.5 . . ?
C51 C50 H50A 119.5 . . ?
C50 C51 C46 121.2(3) . . ?
C50 C51 H51A 119.4 . . ?
C46 C51 H51A 119.4 . . ?
C55 C52 C53 108.6(2) . . ?
C55 C52 C54 112.1(2) . . ?
C53 C52 C54 107.4(2) . . ?
C55 C52 C34 109.4(2) . . ?
C53 C52 C34 112.4(2) . . ?
C54 C52 C34 107.0(2) . . ?
C52 C53 H53A 109.5 . . ?
C52 C53 H53B 109.5 . . ?
H53A C53 H53B 109.5 . . ?
C52 C53 H53C 109.5 . . ?
H53A C53 H53C 109.5 . . ?
H53B C53 H53C 109.5 . . ?
C52 C54 H54A 109.5 . . ?
C52 C54 H54B 109.5 . . ?
H54A C54 H54B 109.5 . . ?
C52 C54 H54C 109.5 . . ?
H54A C54 H54C 109.5 . . ?
H54B C54 H54C 109.5 . . ?
C56 C55 C60 116.7(3) . . ?
C56 C55 C52 123.8(3) . . ?
C60 C55 C52 119.5(3) . . ?
C55 C56 C57 121.5(4) . . ?
C55 C56 H56A 119.2 . . ?
C57 C56 H56A 119.2 . . ?
C58 C57 C56 120.9(4) . . ?
C58 C57 H57A 119.5 . . ?
C56 C57 H57A 119.5 . . ?
C57 C58 C59 119.0(4) . . ?
C57 C58 H58A 120.5 . . ?
C59 C58 H58A 120.5 . . ?
C58 C59 C60 120.3(4) . . ?
C58 C59 H59A 119.8 . . ?
C60 C59 H59A 119.8 . . ?
C55 C60 C59 121.4(3) . . ?
C55 C60 H60A 119.3 . . ?
C59 C60 H60A 119.3 . . ?
O3 C61 C62 122.7(2) . . ?
O3 C61 C66 120.3(2) . . ?
C62 C61 C66 117.0(2) . . ?
C63 C62 C61 122.3(2) . . ?
C63 C62 N8 117.4(2) . . ?
C61 C62 N8 120.3(2) . . ?
C64 C63 C62 121.2(2) . . ?
C64 C63 H63A 119.4 . . ?
C62 C63 H63A 119.4 . . ?
C63 C64 C65 116.5(2) . . ?
C63 C64 C82 119.2(2) . . ?
C65 C64 C82 124.3(3) . . ?
C66 C65 C64 124.0(3) . . ?
C66 C65 H65A 118.0 . . ?
C64 C65 H65A 118.0 . . ?
C65 C66 C61 118.9(2) . . ?
C65 C66 C73 121.7(2) . . ?
C61 C66 C73 119.4(2) . . ?
N7 C67 C68 131.4(2) . . ?
N7 C67 C72 107.6(2) . . ?
C68 C67 C72 121.1(2) . . ?
C69 C68 C67 117.1(2) . . ?
C69 C68 H68A 121.5 . . ?
C67 C68 H68A 121.5 . . ?
C68 C69 C70 121.7(3) . . ?
C68 C69 H69A 119.2 . . ?
C70 C69 H69A 119.2 . . ?
C71 C70 C69 122.0(3) . . ?
C71 C70 H70A 119.0 . . ?
C69 C70 H70A 119.0 . . ?
C70 C71 C72 116.8(2) . . ?
C70 C71 H71A 121.6 . . ?
C72 C71 H71A 121.6 . . ?
N9 C72 C67 109.2(2) . . ?
N9 C72 C71 129.4(2) . . ?
C67 C72 C71 121.3(3) . . ?
C75 C73 C66 107.9(2) . . ?
C75 C73 C76 112.8(2) . . ?
C66 C73 C76 111.1(2) . . ?
C75 C73 C74 107.0(2) . . ?
C66 C73 C74 112.2(2) . . ?
C76 C73 C74 105.9(2) . . ?
C73 C74 H74A 109.5 . . ?
C73 C74 H74B 109.5 . . ?
H74A C74 H74B 109.5 . . ?
C73 C74 H74C 109.5 . . ?
H74A C74 H74C 109.5 . . ?
H74B C74 H74C 109.5 . . ?
C73 C75 H75A 109.5 . . ?
C73 C75 H75B 109.5 . . ?
H75A C75 H75B 109.5 . . ?
C73 C75 H75C 109.5 . . ?
H75A C75 H75C 109.5 . . ?
H75B C75 H75C 109.5 . . ?
C81 C76 C77 117.6(3) . . ?
C81 C76 C73 121.0(2) . . ?
C77 C76 C73 121.1(3) . . ?
C78 C77 C76 121.5(4) . . ?
C78 C77 H77A 119.3 . . ?
C76 C77 H77A 119.3 . . ?
C79 C78 C77 120.8(4) . . ?
C79 C78 H78A 119.6 . . ?
C77 C78 H78A 119.6 . . ?
C78 C79 C80 118.9(4) . . ?
C78 C79 H79A 120.5 . . ?
C80 C79 H79A 120.5 . . ?
C79 C80 C81 120.0(4) . . ?
C79 C80 H80A 120.0 . . ?
C81 C80 H80A 120.0 . . ?
C76 C81 C80 121.1(3) . . ?
C76 C81 H81A 119.4 . . ?
C80 C81 H81A 119.4 . . ?
C85 C82 C83 108.2(3) . . ?
C85 C82 C64 108.4(2) . . ?
C83 C82 C64 111.7(2) . . ?
C85 C82 C84 112.5(2) . . ?
C83 C82 C84 107.2(3) . . ?
C64 C82 C84 108.9(3) . . ?
C82 C83 H83A 109.5 . . ?
C82 C83 H83B 109.5 . . ?
H83A C83 H83B 109.5 . . ?
C82 C83 H83C 109.5 . . ?
H83A C83 H83C 109.5 . . ?
H83B C83 H83C 109.5 . . ?
C82 C84 H84A 109.5 . . ?
C82 C84 H84B 109.5 . . ?
H84A C84 H84B 109.5 . . ?
C82 C84 H84C 109.5 . . ?
H84A C84 H84C 109.5 . . ?
H84B C84 H84C 109.5 . . ?
C86 C85 C90 115.5(3) . . ?
C86 C85 C82 124.0(3) . . ?
C90 C85 C82 120.5(3) . . ?
C87 C86 C85 122.4(3) . . ?
C87 C86 H86A 118.8 . . ?
C85 C86 H86A 118.8 . . ?
C88 C87 C86 120.4(3) . . ?
C88 C87 H87A 119.8 . . ?
C86 C87 H87A 119.8 . . ?
C87 C88 C89 119.4(4) . . ?
C87 C88 H88A 120.3 . . ?
C89 C88 H88A 120.3 . . ?
C88 C89 C90 119.5(4) . . ?
C88 C89 H89A 120.2 . . ?
C90 C89 H89A 120.2 . . ?
C89 C90 C85 122.8(3) . . ?
C89 C90 H90A 118.6 . . ?
C85 C90 H90A 118.6 . . ?
O4 C91 C92 122.6(2) . . ?
O4 C91 C96 119.7(2) . . ?
C92 C91 C96 117.6(2) . . ?
C93 C92 C91 121.9(2) . . ?
C93 C92 N11 116.6(2) . . ?
C91 C92 N11 121.5(2) . . ?
C94 C93 C92 121.2(2) . . ?
C94 C93 H93A 119.4 . . ?
C92 C93 H93A 119.4 . . ?
C93 C94 C95 117.3(2) . . ?
C93 C94 C112 122.9(2) . . ?
C95 C94 C112 119.8(2) . . ?
C96 C95 C94 123.2(2) . . ?
C96 C95 H95A 118.4 . . ?
C94 C95 H95A 118.4 . . ?
C95 C96 C91 118.8(2) . . ?
C95 C96 C103 121.9(2) . . ?
C91 C96 C103 119.3(2) . . ?
N10 C97 C102 107.5(2) . . ?
N10 C97 C98 131.5(2) . . ?
C102 C97 C98 121.0(2) . . ?
C99 C98 C97 116.6(2) . . ?
C99 C98 H98A 121.7 . . ?
C97 C98 H98A 121.7 . . ?
C98 C99 C100 121.9(3) . . ?
C98 C99 H99A 119.0 . . ?
C100 C99 H99A 119.0 . . ?
C101 C100 C99 122.5(3) . . ?
C101 C100 H10B 118.7 . . ?
C99 C100 H10B 118.7 . . ?
C100 C101 C102 116.6(3) . . ?
C100 C101 H10C 121.7 . . ?
C102 C101 H10C 121.7 . . ?
N12 C102 C97 109.4(2) . . ?
N12 C102 C101 129.3(2) . . ?
C97 C102 C101 121.3(3) . . ?
C104 C103 C106 112.8(2) . . ?
C104 C103 C96 108.3(2) . . ?
C106 C103 C96 110.7(2) . . ?
C104 C103 C105 107.6(2) . . ?
C106 C103 C105 105.7(2) . . ?
C96 C103 C105 111.7(2) . . ?
C103 C104 H10D 109.5 . . ?
C103 C104 H10E 109.5 . . ?
H10D C104 H10E 109.5 . . ?
C103 C104 H10F 109.5 . . ?
H10D C104 H10F 109.5 . . ?
H10E C104 H10F 109.5 . . ?
C103 C105 H10G 109.5 . . ?
C103 C105 H10H 109.5 . . ?
H10G C105 H10H 109.5 . . ?
C103 C105 H10I 109.5 . . ?
H10G C105 H10I 109.5 . . ?
H10H C105 H10I 109.5 . . ?
C107 C106 C111 117.1(3) . . ?
C107 C106 C103 121.8(2) . . ?
C111 C106 C103 120.9(3) . . ?
C106 C107 C108 121.6(3) . . ?
C106 C107 H10J 119.2 . . ?
C108 C107 H10J 119.2 . . ?
C109 C108 C107 120.2(4) . . ?
C109 C108 H10K 119.9 . . ?
C107 C108 H10K 119.9 . . ?
C110 C109 C108 119.5(4) . . ?
C110 C109 H10L 120.3 . . ?
C108 C109 H10L 120.3 . . ?
C109 C110 C111 120.6(3) . . ?
C109 C110 H11B 119.7 . . ?
C111 C110 H11B 119.7 . . ?
C106 C111 C110 121.0(3) . . ?
C106 C111 H11C 119.5 . . ?
C110 C111 H11C 119.5 . . ?
C115 C112 C113 112.4(3) . . ?
C115 C112 C94 111.4(2) . . ?
C113 C112 C94 107.4(2) . . ?
C115 C112 C114 106.5(2) . . ?
C113 C112 C114 107.7(3) . . ?
C94 C112 C114 111.4(2) . . ?
C112 C113 H11D 109.5 . . ?
C112 C113 H11E 109.5 . . ?
H11D C113 H11E 109.5 . . ?
C112 C113 H11F 109.5 . . ?
H11D C113 H11F 109.5 . . ?
H11E C113 H11F 109.5 . . ?
C112 C114 H11G 109.5 . . ?
C112 C114 H11H 109.5 . . ?
H11G C114 H11H 109.5 . . ?
C112 C114 H11I 109.5 . . ?
H11G C114 H11I 109.5 . . ?
H11H C114 H11I 109.5 . . ?
C116 C115 C120 116.5(4) . . ?
C116 C115 C112 120.9(3) . . ?
C120 C115 C112 122.4(4) . . ?
C115 C116 C117 122.9(4) . . ?
C115 C116 H11J 118.6 . . ?
C117 C116 H11J 118.6 . . ?
C118 C117 C116 119.7(5) . . ?
C118 C117 H11K 120.1 . . ?
C116 C117 H11K 120.1 . . ?
C119 C118 C117 118.6(6) . . ?
C119 C118 H11L 120.7 . . ?
C117 C118 H11L 120.7 . . ?
C118 C119 C120 121.9(6) . . ?
C118 C119 H11M 119.0 . . ?
C120 C119 H11M 119.0 . . ?
C115 C120 C119 120.4(5) . . ?
C115 C120 H12B 119.8 . . ?
C119 C120 H12B 119.8 . . ?
C122 C121 H12A 109.5 . . ?
C122 C121 H12C 109.5 . . ?
H12A C121 H12C 109.5 . . ?
C122 C121 H12D 109.5 . . ?
H12A C121 H12D 109.5 . . ?
H12C C121 H12D 109.5 . . ?
C127 C122 C123 117.9(4) . . ?
C127 C122 C121 122.2(4) . . ?
C123 C122 C121 119.9(4) . . ?
C124 C123 C122 120.8(4) . . ?
C124 C123 H12E 119.6 . . ?
C122 C123 H12E 119.6 . . ?
C123 C124 C125 121.5(5) . . ?
C123 C124 H12F 119.2 . . ?
C125 C124 H12F 119.2 . . ?
C124 C125 C126 117.9(5) . . ?
C124 C125 H12G 121.0 . . ?
C126 C125 H12G 121.0 . . ?
C127 C126 C125 120.8(5) . . ?
C127 C126 H12H 119.6 . . ?
C125 C126 H12H 119.6 . . ?
C126 C127 C122 121.0(4) . . ?
C126 C127 H12I 119.5 . . ?
C122 C127 H12I 119.5 . . ?
C128 C129 C131 117.4(15) . 3_665 ?
C128 C129 C130 112.3(15) . . ?
C131 C129 C130 130.3(8) 3_665 . ?
C131 C130 C129 112.3(14) . . ?
C130 C131 C129 117.4(14) . 3_665 ?

loop_
_geom_bond_atom_site_label_1
_geom_bond_atom_site_label_2
_geom_bond_distance
_geom_bond_site_symmetry_2
_geom_bond_publ_flag
Al1 O5 1.6910(17) . ?
Al1 O2 1.7576(17) . ?
Al1 O1 1.7586(18) . ?
Al1 N1 2.0547(18) . ?
Al1 N4 2.0565(18) . ?
Al2 O5 1.6886(17) . ?
Al2 O4 1.7610(17) . ?
Al2 O3 1.7638(18) . ?
Al2 N10 2.0682(18) . ?
Al2 N7 2.0686(18) . ?
O1 C1 1.333(3) . ?
O2 C31 1.334(3) . ?
O3 C61 1.336(3) . ?
O4 C91 1.335(3) . ?
N1 N2 1.342(2) . ?
N1 C7 1.363(3) . ?
N2 N3 1.329(2) . ?
N2 C2 1.418(3) . ?
N3 C12 1.346(3) . ?
N4 N5 1.347(2) . ?
N4 C37 1.361(3) . ?
N5 N6 1.329(2) . ?
N5 C32 1.424(3) . ?
N6 C42 1.350(3) . ?
N7 N8 1.349(2) . ?
N7 C67 1.357(3) . ?
N8 N9 1.333(2) . ?
N8 C62 1.420(3) . ?
N9 C72 1.348(3) . ?
N10 N11 1.345(2) . ?
N10 C97 1.358(3) . ?
N11 N12 1.334(2) . ?
N11 C92 1.419(3) . ?
N12 C102 1.349(3) . ?
C1 C2 1.402(3) . ?
C1 C6 1.416(3) . ?
C2 C3 1.396(3) . ?
C3 C4 1.359(3) . ?
C3 H3B 0.9300 . ?
C4 C5 1.402(3) . ?
C4 C22 1.534(3) . ?
C5 C6 1.377(3) . ?
C5 H5A 0.9300 . ?
C6 C13 1.531(3) . ?
C7 C8 1.393(3) . ?
C7 C12 1.400(3) . ?
C8 C9 1.362(3) . ?
C8 H8A 0.9300 . ?
C9 C10 1.412(4) . ?
C9 H9B 0.9300 . ?
C10 C11 1.343(4) . ?
C10 H10A 0.9300 . ?
C11 C12 1.406(3) . ?
C11 H11A 0.9300 . ?
C13 C16 1.527(4) . ?
C13 C15 1.540(4) . ?
C13 C14 1.543(4) . ?
C14 H14A 0.9600 . ?
C14 H14B 0.9600 . ?
C14 H14C 0.9600 . ?
C15 H15A 0.9600 . ?
C15 H15B 0.9600 . ?
C15 H15C 0.9600 . ?
C16 C21 1.339(5) . ?
C16 C17 1.384(4) . ?
C17 C18 1.384(5) . ?
C17 H17A 0.9300 . ?
C18 C19 1.328(7) . ?
C18 H18A 0.9300 . ?
C19 C20 1.348(7) . ?
C19 H19A 0.9300 . ?
C20 C21 1.412(5) . ?
C20 H20A 0.9300 . ?
C21 H21A 0.9300 . ?
C22 C23 1.528(4) . ?
C22 C25 1.530(4) . ?
C22 C24 1.541(4) . ?
C23 H23A 0.9600 . ?
C23 H23B 0.9600 . ?
C23 H23C 0.9600 . ?
C24 H24A 0.9600 . ?
C24 H24B 0.9600 . ?
C24 H24C 0.9600 . ?
C25 C30 1.369(4) . ?
C25 C26 1.383(4) . ?
C26 C27 1.377(5) . ?
C26 H26A 0.9300 . ?
C27 C28 1.369(5) . ?
C27 H27A 0.9300 . ?
C28 C29 1.352(5) . ?
C28 H28A 0.9300 . ?
C29 C30 1.381(4) . ?
C29 H29A 0.9300 . ?
C30 H30A 0.9300 . ?
C31 C32 1.399(3) . ?
C31 C36 1.410(3) . ?
C32 C33 1.387(3) . ?
C33 C34 1.374(3) . ?
C33 H33A 0.9300 . ?
C34 C35 1.395(3) . ?
C34 C52 1.536(3) . ?
C35 C36 1.392(3) . ?
C35 H35A 0.9300 . ?
C36 C43 1.528(3) . ?
C37 C38 1.392(3) . ?
C37 C42 1.399(3) . ?
C38 C39 1.363(3) . ?
C38 H38A 0.9300 . ?
C39 C40 1.414(3) . ?
C39 H39A 0.9300 . ?
C40 C41 1.349(4) . ?
C40 H40A 0.9300 . ?
C41 C42 1.406(3) . ?
C41 H41A 0.9300 . ?
C43 C46 1.525(4) . ?
C43 C44 1.538(4) . ?
C43 C45 1.543(4) . ?
C44 H44A 0.9600 . ?
C44 H44B 0.9600 . ?
C44 H44C 0.9600 . ?
C45 H45A 0.9600 . ?
C45 H45B 0.9600 . ?
C45 H45C 0.9600 . ?
C46 C47 1.385(4) . ?
C46 C51 1.385(3) . ?
C47 C48 1.393(4) . ?
C47 H47A 0.9300 . ?
C48 C49 1.377(4) . ?
C48 H48A 0.9300 . ?
C49 C50 1.365(5) . ?
C49 H49A 0.9300 . ?
C50 C51 1.382(4) . ?
C50 H50A 0.9300 . ?
C51 H51A 0.9300 . ?
C52 C55 1.521(4) . ?
C52 C53 1.534(4) . ?
C52 C54 1.535(4) . ?
C53 H53A 0.9600 . ?
C53 H53B 0.9600 . ?
C53 H53C 0.9600 . ?
C54 H54A 0.9600 . ?
C54 H54B 0.9600 . ?
C54 H54C 0.9600 . ?
C55 C56 1.366(4) . ?
C55 C60 1.369(4) . ?
C56 C57 1.384(5) . ?
C56 H56A 0.9300 . ?
C57 C58 1.333(5) . ?
C57 H57A 0.9300 . ?
C58 C59 1.361(5) . ?
C58 H58A 0.9300 . ?
C59 C60 1.382(5) . ?
C59 H59A 0.9300 . ?
C60 H60A 0.9300 . ?
C61 C62 1.407(3) . ?
C61 C66 1.407(3) . ?
C62 C63 1.385(3) . ?
C63 C64 1.377(3) . ?
C63 H63A 0.9300 . ?
C64 C65 1.393(3) . ?
C64 C82 1.538(3) . ?
C65 C66 1.391(3) . ?
C65 H65A 0.9300 . ?
C66 C73 1.536(3) . ?
C67 C68 1.397(3) . ?
C67 C72 1.404(3) . ?
C68 C69 1.364(3) . ?
C68 H68A 0.9300 . ?
C69 C70 1.420(4) . ?
C69 H69A 0.9300 . ?
C70 C71 1.355(4) . ?
C70 H70A 0.9300 . ?
C71 C72 1.404(3) . ?
C71 H71A 0.9300 . ?
C73 C75 1.535(4) . ?
C73 C76 1.538(4) . ?
C73 C74 1.544(4) . ?
C74 H74A 0.9600 . ?
C74 H74B 0.9600 . ?
C74 H74C 0.9600 . ?
C75 H75A 0.9600 . ?
C75 H75B 0.9600 . ?
C75 H75C 0.9600 . ?
C76 C81 1.369(4) . ?
C76 C77 1.379(4) . ?
C77 C78 1.371(5) . ?
C77 H77A 0.9300 . ?
C78 C79 1.368(5) . ?
C78 H78A 0.9300 . ?
C79 C80 1.369(5) . ?
C79 H79A 0.9300 . ?
C80 C81 1.398(4) . ?
C80 H80A 0.9300 . ?
C81 H81A 0.9300 . ?
C82 C85 1.525(4) . ?
C82 C83 1.535(4) . ?
C82 C84 1.544(4) . ?
C83 H83A 0.9600 . ?
C83 H83B 0.9600 . ?
C83 H83C 0.9600 . ?
C84 H84A 0.9600 . ?
C84 H84B 0.9600 . ?
C84 H84C 0.9600 . ?
C85 C86 1.380(4) . ?
C85 C90 1.386(4) . ?
C86 C87 1.373(5) . ?
C86 H86A 0.9300 . ?
C87 C88 1.358(5) . ?
C87 H87A 0.9300 . ?
C88 C89 1.370(5) . ?
C88 H88A 0.9300 . ?
C89 C90 1.373(5) . ?
C89 H89A 0.9300 . ?
C90 H90A 0.9300 . ?
C91 C92 1.400(3) . ?
C91 C96 1.407(3) . ?
C92 C93 1.396(3) . ?
C93 C94 1.358(3) . ?
C93 H93A 0.9300 . ?
C94 C95 1.406(3) . ?
C94 C112 1.535(3) . ?
C95 C96 1.393(3) . ?
C95 H95A 0.9300 . ?
C96 C103 1.542(3) . ?
C97 C102 1.402(3) . ?
C97 C98 1.404(3) . ?
C98 C99 1.363(3) . ?
C98 H98A 0.9300 . ?
C99 C100 1.412(4) . ?
C99 H99A 0.9300 . ?
C100 C101 1.344(4) . ?
C100 H10B 0.9300 . ?
C101 C102 1.408(3) . ?
C101 H10C 0.9300 . ?
C103 C104 1.531(4) . ?
C103 C106 1.534(4) . ?
C103 C105 1.550(4) . ?
C104 H10D 0.9600 . ?
C104 H10E 0.9600 . ?
C104 H10F 0.9600 . ?
C105 H10G 0.9600 . ?
C105 H10H 0.9600 . ?
C105 H10I 0.9600 . ?
C106 C107 1.366(4) . ?
C106 C111 1.389(4) . ?
C107 C108 1.396(4) . ?
C107 H10J 0.9300 . ?
C108 C109 1.361(4) . ?
C108 H10K 0.9300 . ?
C109 C110 1.349(5) . ?
C109 H10L 0.9300 . ?
C110 C111 1.394(4) . ?
C110 H11B 0.9300 . ?
C111 H11C 0.9300 . ?
C112 C115 1.526(4) . ?
C112 C113 1.528(4) . ?
C112 C114 1.546(4) . ?
C113 H11D 0.9600 . ?
C113 H11E 0.9600 . ?
C113 H11F 0.9600 . ?
C114 H11G 0.9600 . ?
C114 H11H 0.9600 . ?
C114 H11I 0.9600 . ?
C115 C116 1.365(4) . ?
C115 C120 1.374(4) . ?
C116 C117 1.378(5) . ?
C116 H11J 0.9300 . ?
C117 C118 1.362(7) . ?
C117 H11K 0.9300 . ?
C118 C119 1.339(8) . ?
C118 H11L 0.9300 . ?
C119 C120 1.392(7) . ?
C119 H11M 0.9300 . ?
C120 H12B 0.9300 . ?
C121 C122 1.496(5) . ?
C121 H12A 0.9600 . ?
C121 H12C 0.9600 . ?
C121 H12D 0.9600 . ?
C122 C127 1.366(5) . ?
C122 C123 1.368(5) . ?
C123 C124 1.351(5) . ?
C123 H12E 0.9300 . ?
C124 C125 1.359(6) . ?
C124 H12F 0.9300 . ?
C125 C126 1.365(6) . ?
C125 H12G 0.9300 . ?
C126 C127 1.360(5) . ?
C126 H12H 0.9300 . ?
C127 H12I 0.9300 . ?
C128 C129 1.167(8) . ?
C129 C131 1.395(14) 3_665 ?
C129 C130 1.439(15) . ?
C130 C131 1.225(16) . ?
C131 C129 1.394(14) 3_665 ?

loop_
_geom_torsion_atom_site_label_1
_geom_torsion_atom_site_label_2
_geom_torsion_atom_site_label_3
_geom_torsion_atom_site_label_4
_geom_torsion
_geom_torsion_site_symmetry_1
_geom_torsion_site_symmetry_2
_geom_torsion_site_symmetry_3
_geom_torsion_site_symmetry_4
_geom_torsion_publ_flag
O5 Al1 O1 C1 -101.0(2) . . . . ?
O2 Al1 O1 C1 78.5(2) . . . . ?
N1 Al1 O1 C1 -10.5(2) . . . . ?
N4 Al1 O1 C1 166.4(2) . . . . ?
O5 Al1 O2 C31 -102.2(2) . . . . ?
O1 Al1 O2 C31 78.2(2) . . . . ?
N1 Al1 O2 C31 166.2(2) . . . . ?
N4 Al1 O2 C31 -10.4(2) . . . . ?
O5 Al2 O3 C61 -111.9(2) . . . . ?
O4 Al2 O3 C61 68.6(2) . . . . ?
N10 Al2 O3 C61 156.2(2) . . . . ?
N7 Al2 O3 C61 -19.9(2) . . . . ?
O5 Al2 O4 C91 -103.2(2) . . . . ?
O3 Al2 O4 C91 76.3(2) . . . . ?
N10 Al2 O4 C91 -11.9(2) . . . . ?
N7 Al2 O4 C91 163.7(2) . . . . ?
O4 Al2 O5 Al1 76(5) . . . . ?
O3 Al2 O5 Al1 -103(5) . . . . ?
N10 Al2 O5 Al1 -13(5) . . . . ?
N7 Al2 O5 Al1 168(5) . . . . ?
O2 Al1 O5 Al2 72(5) . . . . ?
O1 Al1 O5 Al2 -108(5) . . . . ?
N1 Al1 O5 Al2 163(5) . . . . ?
N4 Al1 O5 Al2 -17(5) . . . . ?
O5 Al1 N1 N2 123.23(18) . . . . ?
O2 Al1 N1 N2 -115.40(18) . . . . ?
O1 Al1 N1 N2 1.59(18) . . . . ?
N4 Al1 N1 N2 -53.8(14) . . . . ?
O5 Al1 N1 C7 -45.5(2) . . . . ?
O2 Al1 N1 C7 75.9(2) . . . . ?
O1 Al1 N1 C7 -167.1(2) . . . . ?
N4 Al1 N1 C7 137.5(12) . . . . ?
C7 N1 N2 N3 -0.4(3) . . . . ?
Al1 N1 N2 N3 -171.42(15) . . . . ?
C7 N1 N2 C2 177.6(2) . . . . ?
Al1 N1 N2 C2 6.6(3) . . . . ?
N1 N2 N3 C12 0.3(3) . . . . ?
C2 N2 N3 C12 -177.8(2) . . . . ?
O5 Al1 N4 N5 125.75(19) . . . . ?
O2 Al1 N4 N5 4.44(19) . . . . ?
O1 Al1 N4 N5 -112.57(19) . . . . ?
N1 Al1 N4 N5 -57.2(14) . . . . ?
O5 Al1 N4 C37 -46.8(2) . . . . ?
O2 Al1 N4 C37 -168.1(2) . . . . ?
O1 Al1 N4 C37 74.9(2) . . . . ?
N1 Al1 N4 C37 130.3(12) . . . . ?
C37 N4 N5 N6 -1.3(3) . . . . ?
Al1 N4 N5 N6 -175.44(16) . . . . ?
C37 N4 N5 C32 176.1(2) . . . . ?
Al1 N4 N5 C32 2.0(3) . . . . ?
N4 N5 N6 C42 0.5(3) . . . . ?
C32 N5 N6 C42 -177.0(2) . . . . ?
O5 Al2 N7 N8 125.16(18) . . . . ?
O4 Al2 N7 N8 -115.74(18) . . . . ?
O3 Al2 N7 N8 4.19(18) . . . . ?
N10 Al2 N7 N8 -49.2(11) . . . . ?
O5 Al2 N7 C67 -40.5(2) . . . . ?
O4 Al2 N7 C67 78.6(2) . . . . ?
O3 Al2 N7 C67 -161.5(2) . . . . ?
N10 Al2 N7 C67 145.1(10) . . . . ?
C67 N7 N8 N9 0.4(3) . . . . ?
Al2 N7 N8 N9 -168.30(15) . . . . ?
C67 N7 N8 C62 179.9(2) . . . . ?
Al2 N7 N8 C62 11.2(3) . . . . ?
N7 N8 N9 C72 -0.2(3) . . . . ?
C62 N8 N9 C72 -179.7(2) . . . . ?
O5 Al2 N10 N11 119.84(19) . . . . ?
O4 Al2 N10 N11 0.80(19) . . . . ?
O3 Al2 N10 N11 -119.14(19) . . . . ?
N7 Al2 N10 N11 -65.8(11) . . . . ?
O5 Al2 N10 C97 -45.2(2) . . . . ?
O4 Al2 N10 C97 -164.3(2) . . . . ?
O3 Al2 N10 C97 75.8(2) . . . . ?
N7 Al2 N10 C97 129.2(10) . . . . ?
C97 N10 N11 N12 0.1(3) . . . . ?
Al2 N10 N11 N12 -168.03(15) . . . . ?
C97 N10 N11 C92 178.2(2) . . . . ?
Al2 N10 N11 C92 10.0(3) . . . . ?
N10 N11 N12 C102 -0.2(3) . . . . ?
C92 N11 N12 C102 -178.4(2) . . . . ?
Al1 O1 C1 C2 10.6(4) . . . . ?
Al1 O1 C1 C6 -170.56(18) . . . . ?
O1 C1 C2 C3 176.9(2) . . . . ?
C6 C1 C2 C3 -1.9(4) . . . . ?
O1 C1 C2 N2 1.4(4) . . . . ?
C6 C1 C2 N2 -177.5(2) . . . . ?
N3 N2 C2 C3 -7.0(3) . . . . ?
N1 N2 C2 C3 175.1(2) . . . . ?
N3 N2 C2 C1 168.8(2) . . . . ?
N1 N2 C2 C1 -9.1(3) . . . . ?
C1 C2 C3 C4 0.4(4) . . . . ?
N2 C2 C3 C4 176.2(2) . . . . ?
C2 C3 C4 C5 0.8(4) . . . . ?
C2 C3 C4 C22 -178.1(2) . . . . ?
C3 C4 C5 C6 -0.6(4) . . . . ?
C22 C4 C5 C6 178.4(3) . . . . ?
C4 C5 C6 C1 -0.9(4) . . . . ?
C4 C5 C6 C13 -177.1(3) . . . . ?
O1 C1 C6 C5 -176.8(2) . . . . ?
C2 C1 C6 C5 2.1(4) . . . . ?
O1 C1 C6 C13 -0.6(4) . . . . ?
C2 C1 C6 C13 178.3(2) . . . . ?
N2 N1 C7 C8 -177.9(3) . . . . ?
Al1 N1 C7 C8 -7.4(4) . . . . ?
N2 N1 C7 C12 0.4(2) . . . . ?
Al1 N1 C7 C12 170.95(16) . . . . ?
N1 C7 C8 C9 179.5(3) . . . . ?
C12 C7 C8 C9 1.4(4) . . . . ?
C7 C8 C9 C10 -0.7(5) . . . . ?
C8 C9 C10 C11 -0.2(5) . . . . ?
C9 C10 C11 C12 0.4(5) . . . . ?
N2 N3 C12 C7 0.0(3) . . . . ?
N2 N3 C12 C11 179.5(3) . . . . ?
N1 C7 C12 N3 -0.2(3) . . . . ?
C8 C7 C12 N3 178.3(2) . . . . ?
N1 C7 C12 C11 -179.8(2) . . . . ?
C8 C7 C12 C11 -1.3(4) . . . . ?
C10 C11 C12 N3 -179.1(3) . . . . ?
C10 C11 C12 C7 0.4(4) . . . . ?
C5 C6 C13 C16 -127.0(3) . . . . ?
C1 C6 C13 C16 56.8(3) . . . . ?
C5 C6 C13 C15 109.2(3) . . . . ?
C1 C6 C13 C15 -66.9(3) . . . . ?
C5 C6 C13 C14 -8.7(4) . . . . ?
C1 C6 C13 C14 175.2(3) . . . . ?
C6 C13 C16 C21 37.2(4) . . . . ?
C15 C13 C16 C21 158.2(3) . . . . ?
C14 C13 C16 C21 -84.9(4) . . . . ?
C6 C13 C16 C17 -148.4(3) . . . . ?
C15 C13 C16 C17 -27.3(4) . . . . ?
C14 C13 C16 C17 89.6(3) . . . . ?
C21 C16 C17 C18 1.4(5) . . . . ?
C13 C16 C17 C18 -173.2(3) . . . . ?
C16 C17 C18 C19 -2.3(7) . . . . ?
C17 C18 C19 C20 0.7(9) . . . . ?
C18 C19 C20 C21 1.8(9) . . . . ?
C17 C16 C21 C20 1.1(6) . . . . ?
C13 C16 C21 C20 175.8(4) . . . . ?
C19 C20 C21 C16 -2.7(8) . . . . ?
C3 C4 C22 C23 -111.4(3) . . . . ?
C5 C4 C22 C23 69.6(3) . . . . ?
C3 C4 C22 C25 126.4(3) . . . . ?
C5 C4 C22 C25 -52.6(3) . . . . ?
C3 C4 C22 C24 6.6(4) . . . . ?
C5 C4 C22 C24 -172.4(3) . . . . ?
C23 C22 C25 C30 4.0(4) . . . . ?
C4 C22 C25 C30 122.9(3) . . . . ?
C24 C22 C25 C30 -115.3(3) . . . . ?
C23 C22 C25 C26 -175.4(3) . . . . ?
C4 C22 C25 C26 -56.5(3) . . . . ?
C24 C22 C25 C26 65.4(3) . . . . ?
C30 C25 C26 C27 -0.1(5) . . . . ?
C22 C25 C26 C27 179.3(3) . . . . ?
C25 C26 C27 C28 0.3(6) . . . . ?
C26 C27 C28 C29 -0.3(6) . . . . ?
C27 C28 C29 C30 0.0(6) . . . . ?
C26 C25 C30 C29 -0.2(5) . . . . ?
C22 C25 C30 C29 -179.5(3) . . . . ?
C28 C29 C30 C25 0.2(5) . . . . ?
Al1 O2 C31 C32 9.1(4) . . . . ?
Al1 O2 C31 C36 -171.52(18) . . . . ?
O2 C31 C32 C33 179.0(2) . . . . ?
C36 C31 C32 C33 -0.4(4) . . . . ?
O2 C31 C32 N5 1.7(4) . . . . ?
C36 C31 C32 N5 -177.7(2) . . . . ?
N6 N5 C32 C33 -6.4(3) . . . . ?
N4 N5 C32 C33 176.3(2) . . . . ?
N6 N5 C32 C31 171.0(2) . . . . ?
N4 N5 C32 C31 -6.2(4) . . . . ?
C31 C32 C33 C34 -1.2(4) . . . . ?
N5 C32 C33 C34 176.2(2) . . . . ?
C32 C33 C34 C35 1.6(4) . . . . ?
C32 C33 C34 C52 -175.6(2) . . . . ?
C33 C34 C35 C36 -0.4(4) . . . . ?
C52 C34 C35 C36 176.6(3) . . . . ?
C34 C35 C36 C31 -1.2(4) . . . . ?
C34 C35 C36 C43 179.8(2) . . . . ?
O2 C31 C36 C35 -177.9(2) . . . . ?
C32 C31 C36 C35 1.5(4) . . . . ?
O2 C31 C36 C43 1.2(4) . . . . ?
C32 C31 C36 C43 -179.4(2) . . . . ?
N5 N4 C37 C38 -177.4(3) . . . . ?
Al1 N4 C37 C38 -3.6(4) . . . . ?
N5 N4 C37 C42 1.6(3) . . . . ?
Al1 N4 C37 C42 175.32(17) . . . . ?
N4 C37 C38 C39 178.2(3) . . . . ?
C42 C37 C38 C39 -0.6(4) . . . . ?
C37 C38 C39 C40 2.2(4) . . . . ?
C38 C39 C40 C41 -2.2(5) . . . . ?
C39 C40 C41 C42 0.5(5) . . . . ?
N5 N6 C42 C37 0.5(3) . . . . ?
N5 N6 C42 C41 179.1(3) . . . . ?
N4 C37 C42 N6 -1.4(3) . . . . ?
C38 C37 C42 N6 177.7(2) . . . . ?
N4 C37 C42 C41 180.0(2) . . . . ?
C38 C37 C42 C41 -1.0(4) . . . . ?
C40 C41 C42 N6 -177.4(3) . . . . ?
C40 C41 C42 C37 1.0(4) . . . . ?
C35 C36 C43 C46 -123.7(3) . . . . ?
C31 C36 C43 C46 57.3(3) . . . . ?
C35 C36 C43 C44 112.1(3) . . . . ?
C31 C36 C43 C44 -66.9(3) . . . . ?
C35 C36 C43 C45 -5.7(4) . . . . ?
C31 C36 C43 C45 175.3(3) . . . . ?
C36 C43 C46 C47 38.0(3) . . . . ?
C44 C43 C46 C47 159.4(3) . . . . ?
C45 C43 C46 C47 -83.7(3) . . . . ?
C36 C43 C46 C51 -146.1(3) . . . . ?
C44 C43 C46 C51 -24.8(3) . . . . ?
C45 C43 C46 C51 92.1(3) . . . . ?
C51 C46 C47 C48 0.5(4) . . . . ?
C43 C46 C47 C48 176.6(3) . . . . ?
C46 C47 C48 C49 0.1(5) . . . . ?
C47 C48 C49 C50 -1.2(5) . . . . ?
C48 C49 C50 C51 1.6(5) . . . . ?
C49 C50 C51 C46 -0.9(5) . . . . ?
C47 C46 C51 C50 -0.2(4) . . . . ?
C43 C46 C51 C50 -176.1(3) . . . . ?
C33 C34 C52 C55 -57.4(3) . . . . ?
C35 C34 C52 C55 125.6(3) . . . . ?
C33 C34 C52 C53 -178.1(2) . . . . ?
C35 C34 C52 C53 4.9(4) . . . . ?
C33 C34 C52 C54 64.3(3) . . . . ?
C35 C34 C52 C54 -112.7(3) . . . . ?
C53 C52 C55 C56 -115.6(3) . . . . ?
C54 C52 C55 C56 2.9(4) . . . . ?
C34 C52 C55 C56 121.4(3) . . . . ?
C53 C52 C55 C60 63.6(3) . . . . ?
C54 C52 C55 C60 -177.9(3) . . . . ?
C34 C52 C55 C60 -59.3(3) . . . . ?
C60 C55 C56 C57 -0.2(5) . . . . ?
C52 C55 C56 C57 179.1(3) . . . . ?
C55 C56 C57 C58 0.2(7) . . . . ?
C56 C57 C58 C59 -0.9(7) . . . . ?
C57 C58 C59 C60 1.6(7) . . . . ?
C56 C55 C60 C59 0.9(5) . . . . ?
C52 C55 C60 C59 -178.4(3) . . . . ?
C58 C59 C60 C55 -1.6(6) . . . . ?
Al2 O3 C61 C62 19.3(3) . . . . ?
Al2 O3 C61 C66 -160.54(18) . . . . ?
O3 C61 C62 C63 -177.1(2) . . . . ?
C66 C61 C62 C63 2.8(4) . . . . ?
O3 C61 C62 N8 3.2(3) . . . . ?
C66 C61 C62 N8 -176.9(2) . . . . ?
N9 N8 C62 C63 -17.1(3) . . . . ?
N7 N8 C62 C63 163.4(2) . . . . ?
N9 N8 C62 C61 162.5(2) . . . . ?
N7 N8 C62 C61 -16.9(3) . . . . ?
C61 C62 C63 C64 -1.8(4) . . . . ?
N8 C62 C63 C64 177.8(2) . . . . ?
C62 C63 C64 C65 -0.2(4) . . . . ?
C62 C63 C64 C82 178.8(2) . . . . ?
C63 C64 C65 C66 1.2(4) . . . . ?
C82 C64 C65 C66 -177.8(3) . . . . ?
C64 C65 C66 C61 -0.2(4) . . . . ?
C64 C65 C66 C73 -179.4(3) . . . . ?
O3 C61 C66 C65 178.2(2) . . . . ?
C62 C61 C66 C65 -1.7(3) . . . . ?
O3 C61 C66 C73 -2.6(3) . . . . ?
C62 C61 C66 C73 177.5(2) . . . . ?
N8 N7 C67 C68 -178.8(3) . . . . ?
Al2 N7 C67 C68 -10.9(4) . . . . ?
N8 N7 C67 C72 -0.4(2) . . . . ?
Al2 N7 C67 C72 167.51(16) . . . . ?
N7 C67 C68 C69 178.3(2) . . . . ?
C72 C67 C68 C69 0.1(4) . . . . ?
C67 C68 C69 C70 0.1(4) . . . . ?
C68 C69 C70 C71 -0.5(4) . . . . ?
C69 C70 C71 C72 0.7(4) . . . . ?
N8 N9 C72 C67 0.0(3) . . . . ?
N8 N9 C72 C71 178.6(3) . . . . ?
N7 C67 C72 N9 0.3(3) . . . . ?
C68 C67 C72 N9 178.9(2) . . . . ?
N7 C67 C72 C71 -178.5(2) . . . . ?
C68 C67 C72 C71 0.1(4) . . . . ?
C70 C71 C72 N9 -179.0(3) . . . . ?
C70 C71 C72 C67 -0.5(4) . . . . ?
C65 C66 C73 C75 116.9(3) . . . . ?
C61 C66 C73 C75 -62.3(3) . . . . ?
C65 C66 C73 C76 -119.0(3) . . . . ?
C61 C66 C73 C76 61.7(3) . . . . ?
C65 C66 C73 C74 -0.7(4) . . . . ?
C61 C66 C73 C74 -179.9(2) . . . . ?
C75 C73 C76 C81 147.4(3) . . . . ?
C66 C73 C76 C81 26.2(4) . . . . ?
C74 C73 C76 C81 -95.9(3) . . . . ?
C75 C73 C76 C77 -38.0(4) . . . . ?
C66 C73 C76 C77 -159.3(3) . . . . ?
C74 C73 C76 C77 78.7(3) . . . . ?
C81 C76 C77 C78 1.8(5) . . . . ?
C73 C76 C77 C78 -172.9(3) . . . . ?
C76 C77 C78 C79 -0.8(6) . . . . ?
C77 C78 C79 C80 -0.9(7) . . . . ?
C78 C79 C80 C81 1.4(6) . . . . ?
C77 C76 C81 C80 -1.3(5) . . . . ?
C73 C76 C81 C80 173.5(3) . . . . ?
C79 C80 C81 C76 -0.3(5) . . . . ?
C63 C64 C82 C85 -67.7(3) . . . . ?
C65 C64 C82 C85 111.3(3) . . . . ?
C63 C64 C82 C83 173.3(3) . . . . ?
C65 C64 C82 C83 -7.7(4) . . . . ?
C63 C64 C82 C84 55.1(3) . . . . ?
C65 C64 C82 C84 -126.0(3) . . . . ?
C83 C82 C85 C86 -116.5(3) . . . . ?
C64 C82 C85 C86 122.2(3) . . . . ?
C84 C82 C85 C86 1.7(4) . . . . ?
C83 C82 C85 C90 62.7(3) . . . . ?
C64 C82 C85 C90 -58.5(4) . . . . ?
C84 C82 C85 C90 -179.1(3) . . . . ?
C90 C85 C86 C87 -0.7(5) . . . . ?
C82 C85 C86 C87 178.6(3) . . . . ?
C85 C86 C87 C88 -0.3(6) . . . . ?
C86 C87 C88 C89 1.1(6) . . . . ?
C87 C88 C89 C90 -0.8(6) . . . . ?
C88 C89 C90 C85 -0.2(6) . . . . ?
C86 C85 C90 C89 0.9(5) . . . . ?
C82 C85 C90 C89 -178.3(3) . . . . ?
Al2 O4 C91 C92 11.7(4) . . . . ?
Al2 O4 C91 C96 -169.77(19) . . . . ?
O4 C91 C92 C93 -179.2(2) . . . . ?
C96 C91 C92 C93 2.2(4) . . . . ?
O4 C91 C92 N11 3.3(4) . . . . ?
C96 C91 C92 N11 -175.3(2) . . . . ?
N12 N11 C92 C93 -13.0(3) . . . . ?
N10 N11 C92 C93 169.1(2) . . . . ?
N12 N11 C92 C91 164.6(2) . . . . ?
N10 N11 C92 C91 -13.3(4) . . . . ?
C91 C92 C93 C94 -0.7(4) . . . . ?
N11 C92 C93 C94 176.9(2) . . . . ?
C92 C93 C94 C95 -1.3(4) . . . . ?
C92 C93 C94 C112 177.5(3) . . . . ?
C93 C94 C95 C96 1.7(4) . . . . ?
C112 C94 C95 C96 -177.1(3) . . . . ?
C94 C95 C96 C91 -0.1(4) . . . . ?
C94 C95 C96 C103 -177.3(3) . . . . ?
O4 C91 C96 C95 179.6(2) . . . . ?
C92 C91 C96 C95 -1.8(4) . . . . ?
O4 C91 C96 C103 -3.1(4) . . . . ?
C92 C91 C96 C103 175.5(2) . . . . ?
N11 N10 C97 C102 0.0(3) . . . . ?
Al2 N10 C97 C102 167.44(17) . . . . ?
N11 N10 C97 C98 -178.2(3) . . . . ?
Al2 N10 C97 C98 -10.8(4) . . . . ?
N10 C97 C98 C99 178.8(3) . . . . ?
C102 C97 C98 C99 0.8(4) . . . . ?
C97 C98 C99 C100 -0.6(4) . . . . ?
C98 C99 C100 C101 0.1(5) . . . . ?
C99 C100 C101 C102 0.3(5) . . . . ?
N11 N12 C102 C97 0.3(3) . . . . ?
N11 N12 C102 C101 178.8(3) . . . . ?
N10 C97 C102 N12 -0.2(3) . . . . ?
C98 C97 C102 N12 178.2(2) . . . . ?
N10 C97 C102 C101 -178.9(2) . . . . ?
C98 C97 C102 C101 -0.4(4) . . . . ?
C100 C101 C102 N12 -178.5(3) . . . . ?
C100 C101 C102 C97 -0.1(4) . . . . ?
C95 C96 C103 C104 111.7(3) . . . . ?
C91 C96 C103 C104 -65.5(3) . . . . ?
C95 C96 C103 C106 -124.2(3) . . . . ?
C91 C96 C103 C106 58.6(3) . . . . ?
C95 C96 C103 C105 -6.7(4) . . . . ?
C91 C96 C103 C105 176.1(2) . . . . ?
C104 C103 C106 C107 152.1(3) . . . . ?
C96 C103 C106 C107 30.6(4) . . . . ?
C105 C103 C106 C107 -90.6(3) . . . . ?
C104 C103 C106 C111 -33.6(3) . . . . ?
C96 C103 C106 C111 -155.1(2) . . . . ?
C105 C103 C106 C111 83.7(3) . . . . ?
C111 C106 C107 C108 0.2(4) . . . . ?
C103 C106 C107 C108 174.7(3) . . . . ?
C106 C107 C108 C109 -1.8(5) . . . . ?
C107 C108 C109 C110 2.0(5) . . . . ?
C108 C109 C110 C111 -0.8(6) . . . . ?
C107 C106 C111 C110 1.0(4) . . . . ?
C103 C106 C111 C110 -173.5(3) . . . . ?
C109 C110 C111 C106 -0.8(5) . . . . ?
C93 C94 C112 C115 121.5(3) . . . . ?
C95 C94 C112 C115 -59.8(3) . . . . ?
C93 C94 C112 C113 -115.0(3) . . . . ?
C95 C94 C112 C113 63.7(3) . . . . ?
C93 C94 C112 C114 2.7(4) . . . . ?
C95 C94 C112 C114 -178.6(3) . . . . ?
C113 C112 C115 C116 -156.5(3) . . . . ?
C94 C112 C115 C116 -35.9(4) . . . . ?
C114 C112 C115 C116 85.8(3) . . . . ?
C113 C112 C115 C120 29.9(4) . . . . ?
C94 C112 C115 C120 150.5(3) . . . . ?
C114 C112 C115 C120 -87.9(4) . . . . ?
C120 C115 C116 C117 1.7(5) . . . . ?
C112 C115 C116 C117 -172.3(3) . . . . ?
C115 C116 C117 C118 -0.2(6) . . . . ?
C116 C117 C118 C119 -2.2(9) . . . . ?
C117 C118 C119 C120 3.1(10) . . . . ?
C116 C115 C120 C119 -0.8(6) . . . . ?
C112 C115 C120 C119 173.1(4) . . . . ?
C118 C119 C120 C115 -1.6(9) . . . . ?
C127 C122 C123 C124 0.5(6) . . . . ?
C121 C122 C123 C124 -178.2(4) . . . . ?
C122 C123 C124 C125 -0.8(6) . . . . ?
C123 C124 C125 C126 0.2(7) . . . . ?
C124 C125 C126 C127 0.8(7) . . . . ?
C125 C126 C127 C122 -1.1(7) . . . . ?
C123 C122 C127 C126 0.4(6) . . . . ?
C121 C122 C127 C126 179.1(4) . . . . ?
C128 C129 C130 C131 179.1(11) . . . . ?
C131 C129 C130 C131 0(2) 3_665 . . . ?
C129 C130 C131 C129 -0.2(17) . . . 3_665 ?
